data_4080404
loop_
_publ_author_name
'Doherty, Simon'
'Knight, Julian G.'
'Ward, Nicholas A. B.'
'Bittner, Dror M.'
'Wills, Corinne'
'McFarlane, William'
'Clegg, William'
'Harrington, Ross W.'

_publ_section_title
;
 Electron-Rich Trialkyl-Type Dihydro-KITPHOS Monophosphines: Efficient
 Ligands for Palladium-Catalyzed Suzuki--Miyaura Cross-Coupling.
 Comparison with Their Biaryl-Like KITPHOS Monophosphine Counterparts
;
_journal_issue 6
_journal_name_full Organometallics
_journal_page_first 1773
_journal_paper_doi 10.1021/om3011992
_journal_volume 32
_journal_year 2013
_chemical_formula_moiety 'C47 H49 Cl N P Pd, C H2 Cl2'
_chemical_formula_sum 'C48 H51 Cl3 N P Pd'
_chemical_formula_weight 885.62
_chemical_name_systematic
;
 ?
;
_space_group_IT_number 14
_symmetry_cell_setting monoclinic
_symmetry_space_group_name_Hall '-P 2yn'
_symmetry_space_group_name_H-M 'P 1 21/n 1'
_atom_sites_solution_hydrogens difmap
_atom_sites_solution_primary direct
_atom_sites_solution_secondary difmap
_audit_creation_method SHELXL-97
_cell_angle_alpha 90.00
_cell_angle_beta 90.452(2)
_cell_angle_gamma 90.00
_cell_formula_units_Z 16
_cell_length_a 10.2056(2)
_cell_length_b 58.5960(14)
_cell_length_c 28.6094(6)
_cell_measurement_reflns_used 18600
_cell_measurement_temperature 150(2)
_cell_measurement_theta_max 28.61
_cell_measurement_theta_min 2.81
_cell_volume 17108.1(6)
_computing_cell_refinement
;
CrysAlisPro, Agilent Technologies,
Version 1.171.35.21 (release 20-01-2012 CrysAlis171 .NET)
(compiled Jan 23 2012,18:06:46)
;
_computing_data_collection
;
CrysAlisPro, Agilent Technologies,
Version 1.171.35.21 (release 20-01-2012 CrysAlis171 .NET)
(compiled Jan 23 2012,18:06:46)
;
_computing_data_reduction
;
CrysAlisPro, Agilent Technologies,
Version 1.171.35.21 (release 20-01-2012 CrysAlis171 .NET)
(compiled Jan 23 2012,18:06:46)
;
_computing_molecular_graphics 'Bruker SHELXTL'
_computing_publication_material 'Bruker SHELXTL and local programs'
_computing_structure_refinement 'Bruker SHELXTL'
_computing_structure_solution 'SHELXS-97 (Sheldrick, 2008)'
_diffrn_ambient_temperature 150(2)
_diffrn_detector_area_resol_mean 10.3968
_diffrn_measured_fraction_theta_full 0.994
_diffrn_measured_fraction_theta_max 0.994
_diffrn_measurement_device_type 'Oxford Diffraction Gemini A Ultra'
_diffrn_measurement_method '\w scans'
_diffrn_radiation_monochromator none
_diffrn_radiation_source 'sealed tube with Enhance optics'
_diffrn_radiation_type MoK\a
_diffrn_radiation_wavelength 0.71073
_diffrn_reflns_av_R_equivalents 0.0700
_diffrn_reflns_av_sigmaI/netI 0.0985
_diffrn_reflns_limit_h_max 12
_diffrn_reflns_limit_h_min -11
_diffrn_reflns_limit_k_max 69
_diffrn_reflns_limit_k_min -69
_diffrn_reflns_limit_l_max 33
_diffrn_reflns_limit_l_min -34
_diffrn_reflns_number 96569
_diffrn_reflns_theta_full 25.00
_diffrn_reflns_theta_max 25.00
_diffrn_reflns_theta_min 2.82
_exptl_absorpt_coefficient_mu 0.693
_exptl_absorpt_correction_T_max 0.874
_exptl_absorpt_correction_T_min 0.819
_exptl_absorpt_correction_type multi-scan
_exptl_absorpt_process_details
;
CrysAlisPro, Agilent Technologies,
Version 1.171.34.49 (release 20-01-2011 CrysAlis171 .NET)
(compiled Jan 20 2011,15:58:25)
Empirical absorption correction using spherical harmonics,
 implemented in SCALE3 ABSPACK scaling algorithm.
;
_exptl_crystal_colour yellow
_exptl_crystal_density_diffrn 1.375
_exptl_crystal_density_method 'not measured'
_exptl_crystal_description block
_exptl_crystal_F_000 7328
_exptl_crystal_size_max 0.30
_exptl_crystal_size_mid 0.20
_exptl_crystal_size_min 0.20
_platon_squeeze_details
;
;
_refine_diff_density_max 1.055
_refine_diff_density_min -1.216
_refine_diff_density_rms 0.105
_refine_ls_extinction_method none
_refine_ls_goodness_of_fit_ref 1.029
_refine_ls_hydrogen_treatment mixed
_refine_ls_matrix_type full
_refine_ls_number_parameters 1950
_refine_ls_number_reflns 29929
_refine_ls_number_restraints 4
_refine_ls_restrained_S_all 1.029
_refine_ls_R_factor_all 0.0930
_refine_ls_R_factor_gt 0.0622
_refine_ls_shift/su_max 0.002
_refine_ls_shift/su_mean 0.000
_refine_ls_structure_factor_coef Fsqd
_refine_ls_weighting_details 'calc w=1/[\s^2^(Fo^2^)+(0.0486P)^2^+25.4469P] where P=(Fo^2^+2Fc^2^)/3'
_refine_ls_weighting_scheme calc
_refine_ls_wR_factor_gt 0.1254
_refine_ls_wR_factor_ref 0.1373
_reflns_number_gt 21608
_reflns_number_total 29929
_reflns_threshold_expression I>2\s(I)
_cod_data_source_file om3011992_si_002.cif
_cod_data_source_block sd120002_17b
_cod_original_sg_symbol_H-M 'P 21/n'
_cod_database_code 4080404

loop_
_symmetry_equiv_pos_as_xyz
'x, y, z'
'-x+1/2, y+1/2, -z+1/2'
'-x, -y, -z'
'x-1/2, -y-1/2, z-1/2'

loop_
_atom_site_label
_atom_site_type_symbol
_atom_site_fract_x
_atom_site_fract_y
_atom_site_fract_z
_atom_site_U_iso_or_equiv
_atom_site_adp_type
_atom_site_occupancy
_atom_site_symmetry_multiplicity
_atom_site_calc_flag
_atom_site_refinement_flags
Pd1 Pd 0.63875(3) 0.125133(7) 0.840922(12) 0.01532(10) Uani 1 1 d .
Cl1 Cl 0.41463(12) 0.12812(3) 0.81456(4) 0.0259(3) Uani 1 1 d .
P1 P 0.60935(12) 0.13736(2) 0.91517(4) 0.0155(3) Uani 1 1 d .
N1 N 0.6973(4) 0.11977(9) 0.77109(14) 0.0204(10) Uani 1 1 d D
H1A H 0.749(5) 0.1086(7) 0.768(2) 0.036(19) Uiso 1 1 d D
H1B H 0.635(3) 0.1166(9) 0.7537(13) 0.011(13) Uiso 1 1 d D
C1 C 0.6002(4) 0.11229(9) 0.95162(16) 0.0161(11) Uani 1 1 d .
C2 C 0.4993(5) 0.09486(9) 0.93294(16) 0.0204(12) Uani 1 1 d .
H2 H 0.4453 0.1011 0.9066 0.024 Uiso 1 1 calc R
C3 C 0.5783(5) 0.07414(9) 0.91884(17) 0.0229(12) Uani 1 1 d .
C4 C 0.5846(6) 0.06508(11) 0.87430(19) 0.0333(15) Uani 1 1 d .
H4 H 0.5309 0.0709 0.8498 0.040 Uiso 1 1 calc R
C5 C 0.6721(7) 0.04710(13) 0.8663(2) 0.0488(19) Uani 1 1 d .
H5 H 0.6772 0.0404 0.8361 0.059 Uiso 1 1 calc R
C6 C 0.7501(7) 0.03910(12) 0.9016(2) 0.0496(19) Uani 1 1 d .
H6 H 0.8110 0.0272 0.8956 0.060 Uiso 1 1 calc R
C7 C 0.7410(6) 0.04828(11) 0.9471(2) 0.0392(16) Uani 1 1 d .
H7 H 0.7936 0.0423 0.9718 0.047 Uiso 1 1 calc R
C8 C 0.6558(5) 0.06581(10) 0.95525(18) 0.0229(12) Uani 1 1 d .
C9 C 0.6391(5) 0.07884(9) 1.00094(17) 0.0198(12) Uani 1 1 d .
C10 C 0.4923(5) 0.07860(9) 1.01110(17) 0.0205(12) Uani 1 1 d .
C11 C 0.4303(5) 0.07098(10) 1.05102(18) 0.0258(13) Uani 1 1 d .
H11 H 0.4805 0.0645 1.0758 0.031 Uiso 1 1 calc R
C12 C 0.2957(6) 0.07271(11) 1.0550(2) 0.0350(15) Uani 1 1 d .
H12 H 0.2536 0.0675 1.0826 0.042 Uiso 1 1 calc R
C13 C 0.2229(5) 0.08202(11) 1.0190(2) 0.0344(15) Uani 1 1 d .
H13 H 0.1305 0.0832 1.0219 0.041 Uiso 1 1 calc R
C14 C 0.2824(5) 0.08960(10) 0.97859(19) 0.0279(13) Uani 1 1 d .
H14 H 0.2316 0.0961 0.9540 0.033 Uiso 1 1 calc R
C15 C 0.4162(5) 0.08767(10) 0.97455(17) 0.0218(12) Uani 1 1 d .
C16 C 0.7208(5) 0.06933(10) 1.04117(18) 0.0268(13) Uani 1 1 d .
H16A H 0.6955 0.0535 1.0470 0.040 Uiso 1 1 calc R
H16B H 0.7057 0.0784 1.0693 0.040 Uiso 1 1 calc R
H16C H 0.8139 0.0700 1.0331 0.040 Uiso 1 1 calc R
C17 C 0.6704(5) 0.10398(9) 0.98786(16) 0.0175(11) Uani 1 1 d .
C18 C 0.7684(5) 0.11652(9) 1.01719(16) 0.0185(12) Uani 1 1 d .
C19 C 0.9011(5) 0.11748(10) 1.00617(17) 0.0226(12) Uani 1 1 d .
H19 H 0.9317 0.1107 0.9781 0.027 Uiso 1 1 calc R
C20 C 0.9875(5) 0.12821(10) 1.03591(18) 0.0252(13) Uani 1 1 d .
H20 H 1.0777 0.1290 1.0280 0.030 Uiso 1 1 calc R
C21 C 0.9456(5) 0.13785(10) 1.07669(18) 0.0259(13) Uani 1 1 d .
H21 H 1.0066 0.1453 1.0967 0.031 Uiso 1 1 calc R
C22 C 0.8150(5) 0.13676(10) 1.08893(18) 0.0262(13) Uani 1 1 d .
H22 H 0.7862 0.1433 1.1175 0.031 Uiso 1 1 calc R
C23 C 0.7266(5) 0.12610(10) 1.05928(17) 0.0218(12) Uani 1 1 d .
H23 H 0.6368 0.1253 1.0676 0.026 Uiso 1 1 calc R
C24 C 0.4459(4) 0.15020(10) 0.92497(16) 0.0195(12) Uani 1 1 d .
H24 H 0.3813 0.1396 0.9099 0.023 Uiso 1 1 calc R
C25 C 0.4288(5) 0.17302(10) 0.90023(18) 0.0255(13) Uani 1 1 d .
H25A H 0.4510 0.1713 0.8668 0.031 Uiso 1 1 calc R
H25B H 0.4896 0.1844 0.9141 0.031 Uiso 1 1 calc R
C26 C 0.2878(5) 0.18163(13) 0.9045(2) 0.0394(17) Uani 1 1 d .
H26A H 0.2804 0.1969 0.8900 0.047 Uiso 1 1 calc R
H26B H 0.2280 0.1712 0.8875 0.047 Uiso 1 1 calc R
C27 C 0.2477(5) 0.18300(13) 0.9554(2) 0.0408(17) Uani 1 1 d .
H27A H 0.3010 0.1948 0.9714 0.049 Uiso 1 1 calc R
H27B H 0.1546 0.1876 0.9571 0.049 Uiso 1 1 calc R
C28 C 0.2658(5) 0.16049(12) 0.9801(2) 0.0358(16) Uani 1 1 d .
H28A H 0.2055 0.1491 0.9663 0.043 Uiso 1 1 calc R
H28B H 0.2429 0.1623 1.0135 0.043 Uiso 1 1 calc R
C29 C 0.4058(5) 0.15187(10) 0.97652(18) 0.0247(13) Uani 1 1 d .
H29A H 0.4129 0.1367 0.9914 0.030 Uiso 1 1 calc R
H29B H 0.4656 0.1624 0.9933 0.030 Uiso 1 1 calc R
C30 C 0.7394(5) 0.15765(9) 0.93224(15) 0.0160(11) Uani 1 1 d .
H30 H 0.8209 0.1484 0.9366 0.019 Uiso 1 1 calc R
C31 C 0.7667(5) 0.17411(10) 0.89163(17) 0.0209(12) Uani 1 1 d .
H31A H 0.6906 0.1844 0.8871 0.025 Uiso 1 1 calc R
H31B H 0.7786 0.1653 0.8625 0.025 Uiso 1 1 calc R
C32 C 0.8901(5) 0.18842(10) 0.90142(19) 0.0291(14) Uani 1 1 d .
H32A H 0.9674 0.1782 0.9032 0.035 Uiso 1 1 calc R
H32B H 0.9037 0.1993 0.8754 0.035 Uiso 1 1 calc R
C33 C 0.8777(5) 0.20159(10) 0.94690(19) 0.0289(14) Uani 1 1 d .
H33A H 0.9611 0.2096 0.9536 0.035 Uiso 1 1 calc R
H33B H 0.8079 0.2132 0.9436 0.035 Uiso 1 1 calc R
C34 C 0.8458(5) 0.18599(10) 0.98693(19) 0.0298(14) Uani 1 1 d .
H34A H 0.8319 0.1952 1.0154 0.036 Uiso 1 1 calc R
H34B H 0.9212 0.1757 0.9929 0.036 Uiso 1 1 calc R
C35 C 0.7235(5) 0.17162(10) 0.97727(17) 0.0222(12) Uani 1 1 d .
H35A H 0.6463 0.1818 0.9742 0.027 Uiso 1 1 calc R
H35B H 0.7083 0.1612 1.0039 0.027 Uiso 1 1 calc R
C36 C 0.7633(4) 0.14093(9) 0.76016(17) 0.0178(11) Uani 1 1 d .
C37 C 0.7165(5) 0.15533(10) 0.72577(17) 0.0238(13) Uani 1 1 d .
H37 H 0.6397 0.1514 0.7086 0.029 Uiso 1 1 calc R
C38 C 0.7818(5) 0.17556(10) 0.71632(18) 0.0271(13) Uani 1 1 d .
H38 H 0.7498 0.1855 0.6927 0.032 Uiso 1 1 calc R
C39 C 0.8930(5) 0.18114(10) 0.74124(18) 0.0272(13) Uani 1 1 d .
H39 H 0.9384 0.1949 0.7345 0.033 Uiso 1 1 calc R
C40 C 0.9393(5) 0.16678(10) 0.77626(17) 0.0240(13) Uani 1 1 d .
H40 H 1.0161 0.1709 0.7932 0.029 Uiso 1 1 calc R
C41 C 0.8761(5) 0.14652(10) 0.78704(16) 0.0199(12) Uani 1 1 d .
C42 C 0.9208(5) 0.13098(9) 0.82454(16) 0.0187(12) Uani 1 1 d .
C43 C 1.0548(5) 0.12665(10) 0.83112(17) 0.0234(13) Uani 1 1 d .
H43 H 1.1166 0.1349 0.8130 0.028 Uiso 1 1 calc R
C44 C 1.0992(5) 0.11089(11) 0.86282(17) 0.0271(14) Uani 1 1 d .
H44 H 1.1906 0.1087 0.8676 0.033 Uiso 1 1 calc R
C45 C 1.0088(5) 0.09804(10) 0.88803(17) 0.0221(12) Uani 1 1 d .
H45 H 1.0379 0.0861 0.9081 0.027 Uiso 1 1 calc R
C46 C 0.8763(5) 0.10278(9) 0.88350(16) 0.0194(12) Uani 1 1 d .
H46 H 0.8154 0.0944 0.9017 0.023 Uiso 1 1 calc R
C47 C 0.8300(4) 0.11956(9) 0.85275(16) 0.0171(11) Uani 1 1 d .
Pd2 Pd 0.17648(3) 0.095818(7) 0.310671(13) 0.01520(10) Uani 1 1 d .
P2 P 0.22181(12) 0.05780(2) 0.31619(4) 0.0146(3) Uani 1 1 d .
Cl2 Cl 0.39856(11) 0.10951(2) 0.31491(4) 0.0216(3) Uani 1 1 d .
N2 N 0.1133(4) 0.13021(8) 0.30862(16) 0.0219(10) Uani 1 1 d D
H2A H 0.069(5) 0.1318(12) 0.2834(13) 0.06(2) Uiso 1 1 d D
H2B H 0.179(4) 0.1391(8) 0.3072(19) 0.031(17) Uiso 1 1 d D
C48 C 0.2196(4) 0.04754(9) 0.25613(16) 0.0154(11) Uani 1 1 d .
C49 C 0.2951(5) 0.06421(9) 0.22360(16) 0.0175(11) Uani 1 1 d .
H49 H 0.3444 0.0762 0.2413 0.021 Uiso 1 1 calc R
C50 C 0.1882(5) 0.07395(10) 0.19233(16) 0.0190(12) Uani 1 1 d .
C51 C 0.1508(5) 0.09665(10) 0.19021(16) 0.0217(12) Uani 1 1 d .
H51 H 0.1978 0.1079 0.2073 0.026 Uiso 1 1 calc R
C52 C 0.0438(5) 0.10258(10) 0.16281(18) 0.0284(13) Uani 1 1 d .
H52 H 0.0167 0.1181 0.1610 0.034 Uiso 1 1 calc R
C53 C -0.0240(5) 0.08596(11) 0.13804(19) 0.0323(15) Uani 1 1 d .
H53 H -0.0970 0.0902 0.1192 0.039 Uiso 1 1 calc R
C54 C 0.0129(5) 0.06335(11) 0.14031(17) 0.0250(13) Uani 1 1 d .
H54 H -0.0340 0.0521 0.1230 0.030 Uiso 1 1 calc R
C55 C 0.1192(5) 0.05718(9) 0.16801(16) 0.0185(12) Uani 1 1 d .
C56 C 0.1672(5) 0.03301(9) 0.17841(16) 0.0198(12) Uani 1 1 d .
C57 C 0.3159(5) 0.03293(10) 0.16844(16) 0.0211(12) Uani 1 1 d .
C58 C 0.3819(5) 0.01888(10) 0.13836(18) 0.0273(13) Uani 1 1 d .
H58 H 0.3356 0.0078 0.1205 0.033 Uiso 1 1 calc R
C59 C 0.5171(6) 0.02099(11) 0.13409(19) 0.0325(15) Uani 1 1 d .
H59 H 0.5637 0.0111 0.1138 0.039 Uiso 1 1 calc R
C60 C 0.5839(6) 0.03761(12) 0.15951(19) 0.0340(15) Uani 1 1 d .
H60 H 0.6759 0.0392 0.1562 0.041 Uiso 1 1 calc R
C61 C 0.5166(5) 0.05183(11) 0.18963(18) 0.0254(13) Uani 1 1 d .
H61 H 0.5625 0.0630 0.2075 0.030 Uiso 1 1 calc R
C62 C 0.3822(5) 0.04976(9) 0.19350(16) 0.0178(12) Uani 1 1 d .
C63 C 0.0922(5) 0.01449(11) 0.15186(18) 0.0292(14) Uani 1 1 d .
H63A H -0.0010 0.0153 0.1597 0.044 Uiso 1 1 calc R
H63B H 0.1267 -0.0005 0.1606 0.044 Uiso 1 1 calc R
H63C H 0.1027 0.0168 0.1182 0.044 Uiso 1 1 calc R
C64 C 0.1585(5) 0.03123(10) 0.23285(16) 0.0186(12) Uani 1 1 d .
C65 C 0.0876(5) 0.01096(9) 0.25200(16) 0.0178(11) Uani 1 1 d .
C66 C 0.1530(5) -0.00967(10) 0.25507(18) 0.0234(12) Uani 1 1 d .
H66 H 0.2432 -0.0104 0.2473 0.028 Uiso 1 1 calc R
C67 C 0.0885(5) -0.02937(10) 0.26945(18) 0.0290(13) Uani 1 1 d .
H67 H 0.1338 -0.0435 0.2711 0.035 Uiso 1 1 calc R
C68 C -0.0421(5) -0.02807(10) 0.28117(19) 0.0295(14) Uani 1 1 d .
H68 H -0.0871 -0.0414 0.2913 0.035 Uiso 1 1 calc R
C69 C -0.1073(5) -0.00751(11) 0.27827(18) 0.0278(14) Uani 1 1 d .
H69 H -0.1972 -0.0067 0.2866 0.033 Uiso 1 1 calc R
C70 C -0.0443(5) 0.01177(10) 0.26355(17) 0.0210(12) Uani 1 1 d .
H70 H -0.0909 0.0258 0.2612 0.025 Uiso 1 1 calc R
C71 C 0.3913(4) 0.05070(9) 0.33356(16) 0.0171(11) Uani 1 1 d .
H71 H 0.4491 0.0613 0.3157 0.021 Uiso 1 1 calc R
C72 C 0.4351(5) 0.02649(9) 0.32069(17) 0.0204(12) Uani 1 1 d .
H72A H 0.3794 0.0152 0.3370 0.024 Uiso 1 1 calc R
H72B H 0.4238 0.0241 0.2866 0.024 Uiso 1 1 calc R
C73 C 0.5788(5) 0.02256(11) 0.33426(19) 0.0297(14) Uani 1 1 d .
H73A H 0.6029 0.0065 0.3276 0.036 Uiso 1 1 calc R
H73B H 0.6354 0.0326 0.3152 0.036 Uiso 1 1 calc R
C74 C 0.6017(5) 0.02763(11) 0.38614(19) 0.0314(14) Uani 1 1 d .
H74A H 0.5514 0.0166 0.4052 0.038 Uiso 1 1 calc R
H74B H 0.6958 0.0256 0.3937 0.038 Uiso 1 1 calc R
C75 C 0.5604(5) 0.05170(10) 0.39861(18) 0.0268(13) Uani 1 1 d .
H75A H 0.6162 0.0628 0.3818 0.032 Uiso 1 1 calc R
H75B H 0.5729 0.0542 0.4326 0.032 Uiso 1 1 calc R
C76 C 0.4172(5) 0.05576(10) 0.38559(17) 0.0209(12) Uani 1 1 d .
H76A H 0.3940 0.0718 0.3923 0.025 Uiso 1 1 calc R
H76B H 0.3609 0.0458 0.4049 0.025 Uiso 1 1 calc R
C77 C 0.1027(5) 0.04338(10) 0.35476(16) 0.0192(12) Uani 1 1 d .
H77 H 0.0182 0.0431 0.3368 0.023 Uiso 1 1 calc R
C78 C 0.1261(5) 0.01878(9) 0.37064(17) 0.0197(12) Uani 1 1 d .
H78A H 0.2060 0.0181 0.3904 0.024 Uiso 1 1 calc R
H78B H 0.1398 0.0089 0.3430 0.024 Uiso 1 1 calc R
C79 C 0.0085(5) 0.01004(11) 0.39838(18) 0.0294(14) Uani 1 1 d .
H79A H -0.0692 0.0094 0.3775 0.035 Uiso 1 1 calc R
H79B H 0.0270 -0.0057 0.4094 0.035 Uiso 1 1 calc R
C80 C -0.0217(6) 0.02496(11) 0.43985(19) 0.0306(14) Uani 1 1 d .
H80A H 0.0512 0.0240 0.4628 0.037 Uiso 1 1 calc R
H80B H -0.1023 0.0194 0.4552 0.037 Uiso 1 1 calc R
C81 C -0.0407(5) 0.04957(11) 0.42484(18) 0.0286(14) Uani 1 1 d .
H81A H -0.0539 0.0592 0.4528 0.034 Uiso 1 1 calc R
H81B H -0.1203 0.0507 0.4050 0.034 Uiso 1 1 calc R
C82 C 0.0771(5) 0.05849(10) 0.39768(16) 0.0194(12) Uani 1 1 d .
H82A H 0.1556 0.0586 0.4182 0.023 Uiso 1 1 calc R
H82B H 0.0601 0.0744 0.3874 0.023 Uiso 1 1 calc R
C83 C 0.0440(5) 0.13538(10) 0.35088(17) 0.0216(12) Uani 1 1 d .
C84 C 0.0778(5) 0.15372(11) 0.37825(19) 0.0308(14) Uani 1 1 d .
H84 H 0.1463 0.1636 0.3687 0.037 Uiso 1 1 calc R
C85 C 0.0134(6) 0.15791(13) 0.4192(2) 0.0439(18) Uani 1 1 d .
H85 H 0.0358 0.1709 0.4376 0.053 Uiso 1 1 calc R
C86 C -0.0835(6) 0.14336(13) 0.4337(2) 0.0433(18) Uani 1 1 d .
H86 H -0.1258 0.1460 0.4627 0.052 Uiso 1 1 calc R
C87 C -0.1200(5) 0.12490(12) 0.40643(19) 0.0331(15) Uani 1 1 d .
H87 H -0.1881 0.1151 0.4167 0.040 Uiso 1 1 calc R
C88 C -0.0582(5) 0.12049(10) 0.36402(17) 0.0217(12) Uani 1 1 d .
C89 C -0.1029(4) 0.10236(9) 0.33165(17) 0.0176(11) Uani 1 1 d .
C90 C -0.2386(5) 0.09884(10) 0.32631(18) 0.0231(12) Uani 1 1 d .
H90 H -0.2975 0.1070 0.3456 0.028 Uiso 1 1 calc R
C91 C -0.2875(5) 0.08384(10) 0.29378(19) 0.0243(13) Uani 1 1 d .
H91 H -0.3794 0.0818 0.2904 0.029 Uiso 1 1 calc R
C92 C -0.2017(5) 0.07174(10) 0.26591(18) 0.0247(13) Uani 1 1 d .
H92 H -0.2349 0.0615 0.2429 0.030 Uiso 1 1 calc R
C93 C -0.0688(4) 0.07446(9) 0.27134(17) 0.0184(12) Uani 1 1 d .
H93 H -0.0113 0.0659 0.2521 0.022 Uiso 1 1 calc R
C94 C -0.0162(5) 0.08947(9) 0.30434(17) 0.0184(11) Uani 1 1 d .
Pd3 Pd 0.17683(3) 0.090230(7) 0.693417(12) 0.01527(10) Uani 1 1 d .
Pd4 Pd 0.22179(4) 0.326915(7) 0.733794(13) 0.01841(10) Uani 1 1 d .
P4 P 0.25424(12) 0.29349(2) 0.69573(4) 0.0180(3) Uani 1 1 d .
Cl4 Cl 0.44233(13) 0.34122(3) 0.72926(5) 0.0337(4) Uani 1 1 d .
N4 N 0.1601(6) 0.35978(9) 0.75364(19) 0.0269(12) Uani 1 1 d .
H4A H 0.118(4) 0.3603(9) 0.7733(16) -0.004(14) Uiso 1 1 d .
H4B H 0.229(5) 0.3681(10) 0.7575(17) 0.017(15) Uiso 1 1 d .
C142 C 0.2614(5) 0.27001(9) 0.73714(17) 0.0202(12) Uani 1 1 d .
C143 C 0.3654(5) 0.27403(10) 0.77635(18) 0.0253(13) Uani 1 1 d .
H14C H 0.4175 0.2883 0.7714 0.030 Uiso 1 1 calc R
C144 C 0.2905(5) 0.27428(10) 0.82163(17) 0.0268(14) Uani 1 1 d .
C145 C 0.2921(7) 0.29166(13) 0.8545(2) 0.0488(19) Uani 1 1 d .
H14D H 0.3413 0.3052 0.8495 0.059 Uiso 1 1 calc R
C146 C 0.2196(9) 0.28873(18) 0.8949(3) 0.073(3) Uani 1 1 d .
H14E H 0.2207 0.3002 0.9183 0.088 Uiso 1 1 calc R
C147 C 0.1464(9) 0.2693(2) 0.9012(3) 0.080(3) Uani 1 1 d .
H14F H 0.0959 0.2678 0.9288 0.096 Uiso 1 1 calc R
C148 C 0.1447(7) 0.25192(15) 0.8683(2) 0.051(2) Uani 1 1 d .
H14G H 0.0942 0.2385 0.8730 0.061 Uiso 1 1 calc R
C149 C 0.2182(5) 0.25465(11) 0.82833(18) 0.0314(15) Uani 1 1 d .
C150 C 0.2300(5) 0.23713(10) 0.78832(17) 0.0224(12) Uani 1 1 d .
C151 C 0.3785(5) 0.23300(10) 0.78507(16) 0.0203(12) Uani 1 1 d .
C152 C 0.4419(5) 0.21222(10) 0.79004(18) 0.0267(13) Uani 1 1 d .
H15A H 0.3932 0.1987 0.7957 0.032 Uiso 1 1 calc R
C153 C 0.5774(6) 0.21138(12) 0.78666(19) 0.0361(16) Uani 1 1 d .
H15B H 0.6214 0.1971 0.7892 0.043 Uiso 1 1 calc R
C154 C 0.6483(6) 0.23096(12) 0.7796(2) 0.0381(16) Uani 1 1 d .
H15C H 0.7411 0.2302 0.7779 0.046 Uiso 1 1 calc R
C155 C 0.5853(5) 0.25200(11) 0.77503(19) 0.0311(14) Uani 1 1 d .
H15D H 0.6343 0.2655 0.7701 0.037 Uiso 1 1 calc R
C156 C 0.4501(5) 0.25276(10) 0.77778(17) 0.0229(12) Uani 1 1 d .
C157 C 0.1506(5) 0.21562(11) 0.7950(2) 0.0353(15) Uani 1 1 d .
H15E H 0.1780 0.2081 0.8241 0.053 Uiso 1 1 calc R
H15F H 0.1648 0.2053 0.7686 0.053 Uiso 1 1 calc R
H15G H 0.0574 0.2195 0.7967 0.053 Uiso 1 1 calc R
C158 C 0.1951(5) 0.25067(10) 0.74278(17) 0.0206(12) Uani 1 1 d .
C159 C 0.0994(5) 0.24002(10) 0.70994(17) 0.0210(12) Uani 1 1 d .
C160 C -0.0335(5) 0.24557(10) 0.70994(17) 0.0221(12) Uani 1 1 d .
H16D H -0.0656 0.2567 0.7311 0.027 Uiso 1 1 calc R
C161 C -0.1189(5) 0.23476(10) 0.67893(19) 0.0296(14) Uani 1 1 d .
H16E H -0.2096 0.2384 0.6794 0.036 Uiso 1 1 calc R
C162 C -0.0739(6) 0.21897(11) 0.64777(19) 0.0355(15) Uani 1 1 d .
H16F H -0.1319 0.2121 0.6258 0.043 Uiso 1 1 calc R
C163 C 0.0574(6) 0.21311(10) 0.64874(19) 0.0335(14) Uani 1 1 d .
H16G H 0.0891 0.2019 0.6277 0.040 Uiso 1 1 calc R
C164 C 0.1422(5) 0.22329(10) 0.67973(18) 0.0260(13) Uani 1 1 d .
H16H H 0.2316 0.2188 0.6804 0.031 Uiso 1 1 calc R
C165 C 0.4176(5) 0.29051(10) 0.66814(18) 0.0247(13) Uani 1 1 d .
H16I H 0.4828 0.2949 0.6928 0.030 Uiso 1 1 calc R
C166 C 0.4537(5) 0.26641(10) 0.65386(19) 0.0309(14) Uani 1 1 d .
H16J H 0.3919 0.2610 0.6294 0.037 Uiso 1 1 calc R
H16K H 0.4459 0.2561 0.6812 0.037 Uiso 1 1 calc R
C167 C 0.5926(6) 0.26542(12) 0.6353(2) 0.0417(17) Uani 1 1 d .
H16L H 0.6550 0.2692 0.6609 0.050 Uiso 1 1 calc R
H16M H 0.6118 0.2497 0.6247 0.050 Uiso 1 1 calc R
C168 C 0.6119(6) 0.28185(13) 0.5952(2) 0.0485(19) Uani 1 1 d .
H16N H 0.5554 0.2773 0.5685 0.058 Uiso 1 1 calc R
H16O H 0.7042 0.2813 0.5848 0.058 Uiso 1 1 calc R
C169 C 0.5778(5) 0.30609(12) 0.6100(2) 0.0420(17) Uani 1 1 d .
H16P H 0.5882 0.3165 0.5831 0.050 Uiso 1 1 calc R
H16Q H 0.6391 0.3111 0.6350 0.050 Uiso 1 1 calc R
C170 C 0.4373(5) 0.30757(11) 0.62787(19) 0.0286(14) Uani 1 1 d .
H17A H 0.3752 0.3041 0.6021 0.034 Uiso 1 1 calc R
H17B H 0.4194 0.3233 0.6390 0.034 Uiso 1 1 calc R
C171 C 0.1234(5) 0.29043(9) 0.65070(17) 0.0190(12) Uani 1 1 d .
H17C H 0.0417 0.2866 0.6681 0.023 Uiso 1 1 calc R
C172 C 0.1369(5) 0.27217(10) 0.61298(17) 0.0269(13) Uani 1 1 d .
H17D H 0.2122 0.2759 0.5927 0.032 Uiso 1 1 calc R
H17E H 0.1540 0.2572 0.6278 0.032 Uiso 1 1 calc R
C173 C 0.0125(6) 0.27082(11) 0.58349(18) 0.0327(15) Uani 1 1 d .
H17F H -0.0617 0.2662 0.6034 0.039 Uiso 1 1 calc R
H17G H 0.0233 0.2591 0.5588 0.039 Uiso 1 1 calc R
C174 C -0.0179(6) 0.29387(11) 0.56095(18) 0.0326(15) Uani 1 1 d .
H17H H 0.0518 0.2977 0.5384 0.039 Uiso 1 1 calc R
H17I H -0.1019 0.2929 0.5435 0.039 Uiso 1 1 calc R
C175 C -0.0268(5) 0.31240(11) 0.59706(17) 0.0287(14) Uani 1 1 d .
H17J H -0.1033 0.3095 0.6173 0.034 Uiso 1 1 calc R
H17K H -0.0404 0.3273 0.5813 0.034 Uiso 1 1 calc R
C176 C 0.0974(5) 0.31347(10) 0.62711(18) 0.0225(12) Uani 1 1 d .
H17L H 0.0877 0.3254 0.6513 0.027 Uiso 1 1 calc R
H17M H 0.1729 0.3176 0.6073 0.027 Uiso 1 1 calc R
C177 C 0.0801(5) 0.36752(10) 0.71492(18) 0.0257(13) Uani 1 1 d .
C178 C 0.1172(6) 0.38667(11) 0.6886(2) 0.0364(15) Uani 1 1 d .
H17N H 0.1936 0.3951 0.6966 0.044 Uiso 1 1 calc R
C179 C 0.0403(7) 0.39293(12) 0.6509(2) 0.0433(17) Uani 1 1 d .
H17O H 0.0650 0.4057 0.6327 0.052 Uiso 1 1 calc R
C180 C -0.0713(7) 0.38111(12) 0.6392(2) 0.0425(17) Uani 1 1 d .
H18A H -0.1236 0.3858 0.6133 0.051 Uiso 1 1 calc R
C181 C -0.1069(6) 0.36234(12) 0.6653(2) 0.0372(16) Uani 1 1 d .
H18B H -0.1850 0.3543 0.6574 0.045 Uiso 1 1 calc R
C182 C -0.0309(5) 0.35483(10) 0.70300(18) 0.0247(13) Uani 1 1 d .
C183 C -0.0650(5) 0.33421(10) 0.73001(17) 0.0216(12) Uani 1 1 d .
C184 C -0.1961(5) 0.32993(11) 0.74081(19) 0.0288(14) Uani 1 1 d .
H18C H -0.2623 0.3399 0.7293 0.035 Uiso 1 1 calc R
C185 C -0.2302(5) 0.31160(11) 0.7677(2) 0.0305(14) Uani 1 1 d .
H18D H -0.3199 0.3089 0.7745 0.037 Uiso 1 1 calc R
C186 C -0.1361(5) 0.29701(10) 0.78497(19) 0.0288(13) Uani 1 1 d .
H18E H -0.1601 0.2846 0.8045 0.035 Uiso 1 1 calc R
C187 C -0.0047(5) 0.30058(10) 0.77363(17) 0.0236(13) Uani 1 1 d .
H18F H 0.0601 0.2903 0.7850 0.028 Uiso 1 1 calc R
C188 C 0.0325(5) 0.31896(10) 0.74594(17) 0.0204(12) Uani 1 1 d .
Cl3 Cl -0.04642(11) 0.08997(2) 0.71955(4) 0.0216(3) Uani 1 1 d .
P3 P 0.13476(12) 0.08956(2) 0.61498(4) 0.0150(3) Uani 1 1 d .
N3 N 0.2359(5) 0.08723(10) 0.76386(16) 0.0220(11) Uani 1 1 d .
H3A H 0.164(6) 0.0886(11) 0.780(2) 0.040(19) Uiso 1 1 d .
H3B H 0.278(5) 0.0958(9) 0.7691(16) -0.001(15) Uiso 1 1 d .
C123 C -0.0616(5) 0.05613(10) 0.60750(18) 0.0239(13) Uani 1 1 d .
H12B H -0.0034 0.0468 0.5877 0.029 Uiso 1 1 calc R
H12C H -0.0413 0.0526 0.6406 0.029 Uiso 1 1 calc R
C102 C 0.2384(5) 0.16201(9) 0.61878(18) 0.0215(12) Uani 1 1 d .
C96 C 0.0625(5) 0.13471(9) 0.63037(17) 0.0213(12) Uani 1 1 d .
H96A H 0.0123 0.1259 0.6542 0.026 Uiso 1 1 calc R
C129 C 0.2832(5) 0.04951(9) 0.61369(16) 0.0179(11) Uani 1 1 d .
H12D H 0.2978 0.0538 0.6468 0.022 Uiso 1 1 calc R
H12E H 0.2073 0.0390 0.6121 0.022 Uiso 1 1 calc R
C141 C 0.3701(4) 0.09284(9) 0.68205(16) 0.0175(12) Uani 1 1 d .
C97 C 0.1677(5) 0.14972(10) 0.65214(17) 0.0220(12) Uani 1 1 d .
C119 C -0.0756(5) 0.08871(11) 0.54872(17) 0.0250(13) Uani 1 1 d .
H11B H -0.0666 0.1055 0.5455 0.030 Uiso 1 1 calc R
H11C H -0.0167 0.0814 0.5258 0.030 Uiso 1 1 calc R
C109 C -0.0244(5) 0.14982(10) 0.60070(17) 0.0223(12) Uani 1 1 d .
C124 C 0.2538(5) 0.07122(9) 0.58449(16) 0.0158(11) Uani 1 1 d .
H12F H 0.3376 0.0801 0.5841 0.019 Uiso 1 1 calc R
C140 C 0.4235(5) 0.10959(10) 0.65439(17) 0.0230(13) Uani 1 1 d .
H14B H 0.3665 0.1201 0.6392 0.028 Uiso 1 1 calc R
C135 C 0.4077(5) 0.06090(10) 0.74044(18) 0.0271(14) Uani 1 1 d .
C114 C 0.2980(5) 0.11245(10) 0.44244(18) 0.0272(13) Uani 1 1 d .
H11D H 0.2561 0.1095 0.4133 0.033 Uiso 1 1 calc R
C117 C 0.4193(5) 0.12075(11) 0.52710(18) 0.0293(14) Uani 1 1 d .
H11E H 0.4618 0.1233 0.5563 0.035 Uiso 1 1 calc R
C122 C -0.2049(5) 0.05002(12) 0.5969(2) 0.0339(15) Uani 1 1 d .
H12G H -0.2181 0.0334 0.6013 0.041 Uiso 1 1 calc R
H12H H -0.2628 0.0582 0.6189 0.041 Uiso 1 1 calc R
C113 C 0.2243(5) 0.11797(10) 0.48086(18) 0.0244(13) Uani 1 1 d .
H11F H 0.1316 0.1188 0.4779 0.029 Uiso 1 1 calc R
C125 C 0.2290(5) 0.06396(10) 0.53370(16) 0.0210(12) Uani 1 1 d .
H12I H 0.1515 0.0538 0.5321 0.025 Uiso 1 1 calc R
H12J H 0.2107 0.0776 0.5143 0.025 Uiso 1 1 calc R
C103 C 0.1917(5) 0.15723(10) 0.56853(17) 0.0227(12) Uani 1 1 d .
C105 C -0.0222(6) 0.17758(11) 0.53884(19) 0.0316(14) Uani 1 1 d .
H10A H 0.0245 0.1866 0.5170 0.038 Uiso 1 1 calc R
C112 C 0.2830(5) 0.12239(9) 0.52393(16) 0.0173(11) Uani 1 1 d .
C136 C 0.4559(5) 0.07798(10) 0.70628(17) 0.0216(12) Uani 1 1 d .
C138 C 0.6409(5) 0.09659(12) 0.67061(18) 0.0315(15) Uani 1 1 d .
H13B H 0.7328 0.0976 0.6661 0.038 Uiso 1 1 calc R
C116 C 0.4930(5) 0.11544(11) 0.48841(19) 0.0316(14) Uani 1 1 d .
H11G H 0.5858 0.1147 0.4909 0.038 Uiso 1 1 calc R
C134 C 0.4676(6) 0.03965(11) 0.7450(2) 0.0347(15) Uani 1 1 d .
H13C H 0.5393 0.0359 0.7254 0.042 Uiso 1 1 calc R
C118 C -0.0355(5) 0.08156(9) 0.59821(16) 0.0183(11) Uani 1 1 d .
H11H H -0.0942 0.0902 0.6198 0.022 Uiso 1 1 calc R
C111 C 0.2026(5) 0.13088(10) 0.56349(16) 0.0196(12) Uani 1 1 d .
C137 C 0.5912(5) 0.08011(11) 0.69968(19) 0.0292(15) Uani 1 1 d .
H13D H 0.6494 0.0700 0.7155 0.035 Uiso 1 1 calc R
C139 C 0.5583(5) 0.11171(11) 0.64792(18) 0.0271(14) Uani 1 1 d .
H13E H 0.5925 0.1233 0.6283 0.033 Uiso 1 1 calc R
C126 C 0.3482(5) 0.05145(10) 0.51458(18) 0.0279(13) Uani 1 1 d .
H12K H 0.3287 0.0463 0.4823 0.033 Uiso 1 1 calc R
H12L H 0.4230 0.0622 0.5131 0.033 Uiso 1 1 calc R
C120 C -0.2167(5) 0.08181(12) 0.53830(19) 0.0337(15) Uani 1 1 d .
H12M H -0.2762 0.0909 0.5582 0.040 Uiso 1 1 calc R
H12N H -0.2377 0.0854 0.5052 0.040 Uiso 1 1 calc R
C104 C 0.0439(5) 0.16233(10) 0.56783(17) 0.0231(13) Uani 1 1 d .
C95 C 0.1389(5) 0.11894(9) 0.59595(16) 0.0188(12) Uani 1 1 d .
C107 C -0.2247(6) 0.16660(13) 0.5743(2) 0.0415(17) Uani 1 1 d .
H10B H -0.3174 0.1678 0.5758 0.050 Uiso 1 1 calc R
C100 C 0.3762(6) 0.17631(11) 0.6800(2) 0.0367(16) Uani 1 1 d .
H10C H 0.4476 0.1855 0.6899 0.044 Uiso 1 1 calc R
C128 C 0.4040(5) 0.03764(10) 0.59499(18) 0.0268(13) Uani 1 1 d .
H12O H 0.4804 0.0479 0.5982 0.032 Uiso 1 1 calc R
H12P H 0.4218 0.0238 0.6138 0.032 Uiso 1 1 calc R
C121 C -0.2407(5) 0.05654(11) 0.54705(19) 0.0331(15) Uani 1 1 d .
H12Q H -0.3343 0.0530 0.5412 0.040 Uiso 1 1 calc R
H12R H -0.1878 0.0474 0.5251 0.040 Uiso 1 1 calc R
C115 C 0.4322(6) 0.11120(10) 0.44619(19) 0.0304(14) Uani 1 1 d .
H11I H 0.4830 0.1074 0.4196 0.036 Uiso 1 1 calc R
C99 C 0.3065(6) 0.16398(11) 0.7125(2) 0.0348(15) Uani 1 1 d .
H99A H 0.3315 0.1646 0.7445 0.042 Uiso 1 1 calc R
C110 C 0.2662(6) 0.17112(11) 0.53167(19) 0.0329(14) Uani 1 1 d .
H11J H 0.2533 0.1874 0.5374 0.049 Uiso 1 1 calc R
H11K H 0.2330 0.1672 0.5004 0.049 Uiso 1 1 calc R
H11L H 0.3598 0.1675 0.5337 0.049 Uiso 1 1 calc R
C98 C 0.1999(6) 0.15072(11) 0.69873(18) 0.0299(14) Uani 1 1 d .
H98A H 0.1505 0.1425 0.7212 0.036 Uiso 1 1 calc R
C106 C -0.1581(6) 0.17940(12) 0.5423(2) 0.0421(17) Uani 1 1 d .
H10D H -0.2045 0.1896 0.5223 0.050 Uiso 1 1 calc R
C101 C 0.3430(5) 0.17537(11) 0.6325(2) 0.0320(14) Uani 1 1 d .
H10E H 0.3916 0.1838 0.6102 0.038 Uiso 1 1 calc R
C130 C 0.3020(5) 0.06576(10) 0.76979(17) 0.0241(13) Uani 1 1 d .
C133 C 0.4247(7) 0.02388(12) 0.7774(2) 0.0440(17) Uani 1 1 d .
H13F H 0.4664 0.0094 0.7797 0.053 Uiso 1 1 calc R
C131 C 0.2594(6) 0.05012(12) 0.80235(19) 0.0364(16) Uani 1 1 d .
H13G H 0.1877 0.0537 0.8220 0.044 Uiso 1 1 calc R
C108 C -0.1588(5) 0.15189(11) 0.6046(2) 0.0320(14) Uani 1 1 d .
H10F H -0.2052 0.1435 0.6275 0.038 Uiso 1 1 calc R
C127 C 0.3872(5) 0.03095(11) 0.54424(19) 0.0307(14) Uani 1 1 d .
H12S H 0.3189 0.0190 0.5415 0.037 Uiso 1 1 calc R
H12T H 0.4704 0.0245 0.5325 0.037 Uiso 1 1 calc R
Cl12 Cl 0.61509(15) 0.15391(3) 0.37739(6) 0.0463(4) Uani 1 1 d .
Cl11 Cl 0.39973(17) 0.18051(4) 0.41557(7) 0.0726(7) Uani 1 1 d .
C192 C 0.4484(6) 0.16112(11) 0.3723(2) 0.0367(15) Uani 1 1 d .
H19B H 0.4319 0.1679 0.3411 0.044 Uiso 1 1 calc R
H19C H 0.3949 0.1471 0.3748 0.044 Uiso 1 1 calc R
Cl9 Cl 0.0213(3) 0.26335(7) 0.45137(10) 0.1290(12) Uani 1 1 d .
Cl8 Cl 0.5475(4) 0.21837(8) 0.53251(14) 0.1504(14) Uani 1 1 d .
Cl7 Cl 0.2926(4) 0.23659(8) 0.54077(14) 0.1588(16) Uani 1 1 d .
Cl10 Cl 0.1541(5) 0.22855(10) 0.39983(14) 0.205(2) Uani 1 1 d .
C132 C 0.3222(7) 0.02896(12) 0.8064(2) 0.0463(18) Uani 1 1 d .
H13H H 0.2942 0.0182 0.8291 0.056 Uiso 1 1 calc R
C191 C 0.0367(11) 0.2517(2) 0.4009(3) 0.115(4) Uani 1 1 d .
H19D H 0.0640 0.2634 0.3782 0.138 Uiso 1 1 calc R
H19E H -0.0497 0.2457 0.3906 0.138 Uiso 1 1 calc R
C190 C 0.4018(11) 0.2312(3) 0.5047(4) 0.133(5) Uani 1 1 d .
H19F H 0.4275 0.2454 0.4887 0.159 Uiso 1 1 calc R
H19G H 0.3667 0.2206 0.4808 0.159 Uiso 1 1 calc R

loop_
_atom_site_aniso_label
_atom_site_aniso_U_11
_atom_site_aniso_U_22
_atom_site_aniso_U_33
_atom_site_aniso_U_23
_atom_site_aniso_U_13
_atom_site_aniso_U_12
Pd1 0.01353(19) 0.0187(2) 0.01379(18) -0.00075(16) 0.00087(15) -0.00200(17)
Cl1 0.0169(6) 0.0379(9) 0.0228(6) -0.0032(6) -0.0033(5) -0.0033(6)
P1 0.0156(6) 0.0165(8) 0.0143(6) 0.0001(5) 0.0018(5) -0.0005(6)
N1 0.021(3) 0.025(3) 0.015(2) -0.004(2) -0.002(2) -0.004(2)
C1 0.017(2) 0.017(3) 0.014(2) -0.003(2) 0.002(2) -0.004(2)
C2 0.025(3) 0.021(3) 0.016(2) 0.002(2) -0.005(2) -0.009(2)
C3 0.029(3) 0.015(3) 0.025(3) -0.002(2) 0.003(2) -0.009(2)
C4 0.039(3) 0.034(4) 0.027(3) -0.009(3) -0.003(3) -0.013(3)
C5 0.058(4) 0.047(5) 0.041(4) -0.026(4) 0.001(3) -0.009(4)
C6 0.052(4) 0.029(4) 0.067(5) -0.026(4) 0.002(4) 0.009(3)
C7 0.044(4) 0.029(4) 0.045(4) -0.005(3) -0.002(3) 0.003(3)
C8 0.021(3) 0.017(3) 0.030(3) -0.005(2) 0.002(2) -0.006(2)
C9 0.022(3) 0.015(3) 0.023(3) 0.004(2) 0.001(2) -0.004(2)
C10 0.027(3) 0.012(3) 0.022(3) 0.001(2) -0.001(2) 0.000(2)
C11 0.034(3) 0.021(3) 0.023(3) 0.003(2) -0.003(2) -0.001(3)
C12 0.039(4) 0.033(4) 0.032(3) 0.003(3) 0.013(3) -0.010(3)
C13 0.024(3) 0.036(4) 0.044(4) 0.004(3) 0.009(3) -0.008(3)
C14 0.022(3) 0.029(4) 0.032(3) 0.004(3) -0.005(2) -0.002(3)
C15 0.023(3) 0.021(3) 0.021(3) -0.001(2) 0.001(2) -0.006(2)
C16 0.031(3) 0.018(3) 0.031(3) 0.005(3) -0.001(2) 0.002(3)
C17 0.018(3) 0.017(3) 0.018(3) -0.002(2) 0.004(2) 0.000(2)
C18 0.023(3) 0.016(3) 0.016(2) 0.005(2) 0.000(2) 0.001(2)
C19 0.020(3) 0.026(4) 0.022(3) -0.003(2) 0.002(2) 0.000(2)
C20 0.020(3) 0.026(4) 0.030(3) 0.004(3) -0.002(2) -0.003(2)
C21 0.035(3) 0.017(3) 0.025(3) 0.001(2) -0.013(3) -0.003(3)
C22 0.039(3) 0.019(3) 0.020(3) 0.002(2) -0.005(2) -0.002(3)
C23 0.022(3) 0.020(3) 0.023(3) 0.003(2) 0.002(2) 0.004(2)
C24 0.012(2) 0.025(3) 0.021(3) -0.005(2) -0.002(2) 0.001(2)
C25 0.023(3) 0.030(4) 0.023(3) 0.000(3) 0.000(2) 0.009(3)
C26 0.024(3) 0.054(5) 0.040(3) -0.009(3) -0.009(3) 0.017(3)
C27 0.016(3) 0.057(5) 0.049(4) -0.018(4) -0.003(3) 0.011(3)
C28 0.021(3) 0.049(5) 0.037(3) -0.018(3) 0.009(3) -0.007(3)
C29 0.023(3) 0.024(4) 0.027(3) 0.001(3) 0.010(2) 0.002(2)
C30 0.018(2) 0.015(3) 0.016(2) 0.001(2) 0.000(2) -0.005(2)
C31 0.024(3) 0.020(3) 0.018(3) -0.002(2) 0.007(2) -0.004(2)
C32 0.025(3) 0.022(4) 0.040(3) 0.001(3) 0.006(3) -0.010(3)
C33 0.019(3) 0.022(4) 0.045(3) -0.001(3) -0.006(3) -0.006(2)
C34 0.032(3) 0.025(4) 0.032(3) -0.007(3) -0.009(3) 0.005(3)
C35 0.027(3) 0.020(3) 0.020(3) -0.001(2) 0.000(2) 0.003(2)
C36 0.015(2) 0.017(3) 0.022(3) -0.008(2) 0.011(2) 0.001(2)
C37 0.021(3) 0.032(4) 0.018(3) -0.003(2) -0.001(2) 0.003(3)
C38 0.032(3) 0.026(4) 0.024(3) 0.001(3) 0.001(2) 0.006(3)
C39 0.028(3) 0.025(4) 0.028(3) 0.001(3) 0.008(3) -0.005(3)
C40 0.021(3) 0.031(4) 0.019(3) 0.002(2) 0.003(2) -0.002(3)
C41 0.019(3) 0.025(3) 0.016(2) -0.002(2) 0.010(2) 0.003(2)
C42 0.023(3) 0.014(3) 0.019(3) -0.008(2) 0.004(2) -0.004(2)
C43 0.014(3) 0.036(4) 0.020(3) -0.003(3) 0.007(2) -0.004(2)
C44 0.015(3) 0.043(4) 0.023(3) -0.003(3) 0.000(2) 0.005(3)
C45 0.024(3) 0.021(3) 0.021(3) 0.001(2) -0.002(2) 0.007(2)
C46 0.019(3) 0.021(3) 0.019(3) 0.001(2) 0.003(2) -0.001(2)
C47 0.014(2) 0.017(3) 0.020(3) -0.004(2) 0.004(2) -0.003(2)
Pd2 0.01315(19) 0.0132(2) 0.01920(19) -0.00047(17) -0.00060(15) 0.00148(16)
P2 0.0142(6) 0.0135(8) 0.0160(6) -0.0008(5) 0.0004(5) 0.0016(5)
Cl2 0.0156(6) 0.0194(8) 0.0298(7) -0.0012(6) 0.0006(5) -0.0001(5)
N2 0.015(2) 0.020(3) 0.031(3) 0.003(2) -0.002(2) 0.000(2)
C48 0.012(2) 0.015(3) 0.019(2) 0.006(2) 0.002(2) 0.005(2)
C49 0.019(3) 0.015(3) 0.019(3) -0.002(2) -0.001(2) -0.003(2)
C50 0.018(3) 0.026(3) 0.012(2) 0.001(2) 0.004(2) -0.002(2)
C51 0.030(3) 0.017(3) 0.018(3) -0.002(2) 0.002(2) -0.004(2)
C52 0.039(3) 0.016(3) 0.030(3) 0.007(3) -0.003(3) 0.007(3)
C53 0.030(3) 0.035(4) 0.031(3) 0.011(3) -0.010(3) 0.006(3)
C54 0.025(3) 0.031(4) 0.019(3) 0.002(2) -0.001(2) -0.005(3)
C55 0.022(3) 0.017(3) 0.016(2) 0.000(2) 0.004(2) -0.002(2)
C56 0.024(3) 0.018(3) 0.017(2) -0.004(2) 0.002(2) -0.004(2)
C57 0.024(3) 0.025(3) 0.015(2) 0.004(2) 0.005(2) 0.003(2)
C58 0.037(3) 0.022(4) 0.023(3) 0.005(3) 0.003(3) 0.004(3)
C59 0.039(3) 0.027(4) 0.032(3) 0.004(3) 0.013(3) 0.016(3)
C60 0.028(3) 0.040(4) 0.034(3) 0.011(3) 0.004(3) 0.011(3)
C61 0.021(3) 0.032(4) 0.022(3) 0.004(3) 0.001(2) 0.002(3)
C62 0.021(3) 0.020(3) 0.012(2) 0.006(2) 0.000(2) 0.002(2)
C63 0.037(3) 0.027(4) 0.024(3) -0.009(3) 0.000(2) -0.003(3)
C64 0.016(2) 0.022(3) 0.018(3) -0.003(2) 0.002(2) 0.002(2)
C65 0.022(3) 0.018(3) 0.014(2) -0.002(2) -0.001(2) -0.001(2)
C66 0.023(3) 0.018(3) 0.030(3) -0.002(2) 0.002(2) 0.002(2)
C67 0.036(3) 0.017(3) 0.034(3) 0.004(3) -0.004(3) 0.001(3)
C68 0.034(3) 0.021(4) 0.033(3) 0.002(3) -0.004(3) -0.017(3)
C69 0.019(3) 0.033(4) 0.031(3) -0.002(3) 0.001(2) -0.005(3)
C70 0.021(3) 0.017(3) 0.025(3) -0.001(2) -0.004(2) 0.002(2)
C71 0.014(2) 0.018(3) 0.019(3) 0.002(2) -0.001(2) 0.001(2)
C72 0.020(3) 0.017(3) 0.024(3) -0.001(2) 0.001(2) 0.005(2)
C73 0.020(3) 0.029(4) 0.040(3) 0.004(3) 0.004(2) 0.006(3)
C74 0.024(3) 0.029(4) 0.041(3) 0.005(3) -0.005(3) 0.000(3)
C75 0.022(3) 0.031(4) 0.027(3) 0.003(3) -0.007(2) -0.002(3)
C76 0.018(3) 0.022(3) 0.023(3) 0.001(2) -0.003(2) 0.003(2)
C77 0.017(3) 0.025(3) 0.016(2) -0.001(2) 0.003(2) -0.003(2)
C78 0.025(3) 0.014(3) 0.019(3) 0.001(2) 0.005(2) -0.005(2)
C79 0.035(3) 0.023(4) 0.030(3) 0.002(3) 0.004(3) -0.006(3)
C80 0.035(3) 0.030(4) 0.027(3) 0.006(3) 0.013(3) -0.007(3)
C81 0.027(3) 0.035(4) 0.024(3) -0.009(3) 0.008(2) 0.001(3)
C82 0.018(3) 0.020(3) 0.020(3) -0.001(2) 0.001(2) -0.003(2)
C83 0.021(3) 0.019(3) 0.025(3) -0.002(2) -0.008(2) 0.010(2)
C84 0.028(3) 0.027(4) 0.037(3) -0.010(3) -0.012(3) 0.004(3)
C85 0.044(4) 0.041(5) 0.047(4) -0.018(3) -0.016(3) 0.013(4)
C86 0.040(4) 0.054(5) 0.035(3) -0.013(3) -0.007(3) 0.023(4)
C87 0.026(3) 0.044(4) 0.029(3) -0.004(3) -0.001(3) 0.013(3)
C88 0.018(3) 0.021(3) 0.026(3) 0.000(2) -0.003(2) 0.010(2)
C89 0.015(3) 0.015(3) 0.022(3) 0.006(2) 0.002(2) 0.001(2)
C90 0.019(3) 0.024(3) 0.026(3) 0.006(2) 0.004(2) 0.005(2)
C91 0.018(3) 0.017(3) 0.038(3) 0.008(3) 0.002(2) 0.000(2)
C92 0.020(3) 0.022(3) 0.032(3) -0.001(3) -0.002(2) -0.003(2)
C93 0.014(2) 0.019(3) 0.022(3) 0.001(2) 0.003(2) 0.006(2)
C94 0.019(3) 0.014(3) 0.023(3) 0.008(2) 0.002(2) 0.005(2)
Pd3 0.01316(19) 0.0169(2) 0.01570(19) -0.00150(16) -0.00056(15) 0.00020(16)
Pd4 0.0192(2) 0.0139(2) 0.0221(2) -0.00086(17) -0.00144(16) -0.00130(17)
P4 0.0191(7) 0.0142(8) 0.0206(7) 0.0015(6) -0.0032(6) 0.0009(6)
Cl4 0.0236(7) 0.0306(9) 0.0469(8) -0.0091(7) -0.0024(6) -0.0091(6)
N4 0.027(3) 0.025(3) 0.029(3) -0.007(2) 0.012(3) -0.002(2)
C142 0.023(3) 0.016(3) 0.022(3) 0.003(2) -0.005(2) 0.001(2)
C143 0.028(3) 0.016(3) 0.031(3) 0.000(2) -0.012(2) 0.000(2)
C144 0.034(3) 0.025(4) 0.021(3) -0.004(3) -0.012(2) 0.012(3)
C145 0.060(4) 0.049(5) 0.037(4) -0.007(3) -0.017(3) 0.016(4)
C146 0.114(7) 0.069(7) 0.036(4) -0.021(4) -0.002(5) 0.032(6)
C147 0.099(7) 0.101(9) 0.039(4) 0.000(5) 0.026(4) 0.025(7)
C148 0.056(4) 0.061(6) 0.037(4) 0.012(4) 0.014(3) 0.012(4)
C149 0.032(3) 0.038(4) 0.024(3) 0.002(3) -0.006(3) 0.013(3)
C150 0.022(3) 0.019(3) 0.026(3) 0.010(2) -0.005(2) 0.002(2)
C151 0.026(3) 0.018(3) 0.017(2) 0.004(2) 0.000(2) -0.001(2)
C152 0.038(3) 0.016(3) 0.026(3) -0.001(2) -0.002(3) 0.000(3)
C153 0.041(4) 0.038(4) 0.029(3) 0.006(3) -0.004(3) 0.018(3)
C154 0.029(3) 0.046(5) 0.039(3) 0.008(3) 0.000(3) 0.011(3)
C155 0.024(3) 0.036(4) 0.033(3) 0.008(3) -0.007(3) -0.004(3)
C156 0.028(3) 0.023(3) 0.018(3) 0.004(2) -0.003(2) 0.000(3)
C157 0.033(3) 0.035(4) 0.038(3) 0.015(3) -0.008(3) -0.008(3)
C158 0.016(3) 0.020(3) 0.026(3) -0.001(2) -0.002(2) 0.002(2)
C159 0.021(3) 0.018(3) 0.024(3) 0.006(2) -0.002(2) -0.001(2)
C160 0.022(3) 0.019(3) 0.026(3) 0.002(2) -0.003(2) 0.000(2)
C161 0.027(3) 0.022(4) 0.040(3) 0.010(3) -0.008(3) -0.001(3)
C162 0.045(4) 0.030(4) 0.031(3) 0.004(3) -0.015(3) -0.011(3)
C163 0.053(4) 0.015(3) 0.032(3) 0.004(3) 0.002(3) -0.001(3)
C164 0.024(3) 0.023(4) 0.031(3) 0.003(3) -0.002(2) 0.002(3)
C165 0.017(3) 0.029(4) 0.029(3) 0.001(3) -0.002(2) 0.007(2)
C166 0.038(3) 0.025(4) 0.029(3) 0.002(3) 0.001(3) 0.012(3)
C167 0.034(3) 0.035(4) 0.056(4) -0.007(3) 0.001(3) 0.020(3)
C168 0.030(3) 0.055(5) 0.061(4) -0.004(4) 0.020(3) 0.009(3)
C169 0.027(3) 0.037(4) 0.062(4) 0.008(3) 0.013(3) 0.004(3)
C170 0.025(3) 0.029(4) 0.032(3) 0.009(3) 0.006(2) 0.002(3)
C171 0.019(3) 0.015(3) 0.022(3) 0.005(2) -0.002(2) -0.004(2)
C172 0.039(3) 0.018(3) 0.023(3) 0.002(2) -0.002(2) -0.001(3)
C173 0.041(3) 0.035(4) 0.022(3) -0.001(3) -0.005(3) -0.014(3)
C174 0.030(3) 0.043(4) 0.025(3) 0.007(3) -0.009(2) -0.007(3)
C175 0.024(3) 0.041(4) 0.022(3) 0.010(3) -0.003(2) 0.003(3)
C176 0.020(3) 0.022(3) 0.025(3) 0.006(2) 0.002(2) 0.001(2)
C177 0.036(3) 0.013(3) 0.028(3) -0.005(2) 0.007(3) 0.012(3)
C178 0.055(4) 0.020(4) 0.034(3) -0.005(3) 0.021(3) 0.004(3)
C179 0.073(5) 0.027(4) 0.031(3) 0.005(3) 0.018(3) 0.017(4)
C180 0.063(5) 0.029(4) 0.035(3) 0.006(3) 0.008(3) 0.026(4)
C181 0.039(3) 0.034(4) 0.039(3) 0.002(3) 0.009(3) 0.020(3)
C182 0.030(3) 0.017(3) 0.027(3) -0.005(2) 0.010(2) 0.012(3)
C183 0.022(3) 0.020(3) 0.023(3) -0.005(2) 0.002(2) 0.005(2)
C184 0.022(3) 0.029(4) 0.035(3) -0.007(3) -0.001(2) 0.007(3)
C185 0.022(3) 0.029(4) 0.041(3) -0.010(3) 0.006(3) 0.000(3)
C186 0.033(3) 0.023(4) 0.030(3) -0.004(3) 0.004(3) -0.004(3)
C187 0.026(3) 0.023(3) 0.022(3) -0.004(2) 0.002(2) -0.001(2)
C188 0.023(3) 0.018(3) 0.020(3) -0.005(2) -0.003(2) 0.001(2)
Cl3 0.0156(6) 0.0254(8) 0.0239(6) -0.0008(6) 0.0030(5) -0.0004(5)
P3 0.0150(6) 0.0129(8) 0.0171(6) -0.0003(5) -0.0005(5) -0.0002(5)
N3 0.019(3) 0.026(3) 0.021(3) -0.007(2) -0.002(2) -0.006(2)
C123 0.019(3) 0.024(4) 0.029(3) 0.001(2) 0.002(2) -0.008(2)
C102 0.023(3) 0.011(3) 0.031(3) -0.004(2) -0.001(2) 0.002(2)
C96 0.027(3) 0.014(3) 0.023(3) 0.000(2) 0.006(2) 0.003(2)
C129 0.023(3) 0.013(3) 0.018(2) 0.002(2) 0.001(2) -0.003(2)
C141 0.012(2) 0.021(3) 0.019(2) -0.004(2) -0.004(2) 0.002(2)
C97 0.027(3) 0.016(3) 0.023(3) -0.007(2) 0.002(2) 0.011(2)
C119 0.020(3) 0.032(4) 0.023(3) -0.004(3) -0.002(2) 0.002(3)
C109 0.025(3) 0.016(3) 0.025(3) -0.006(2) -0.001(2) 0.003(2)
C124 0.018(2) 0.011(3) 0.019(2) 0.000(2) -0.001(2) -0.001(2)
C140 0.014(3) 0.033(4) 0.022(3) -0.006(3) -0.002(2) -0.004(2)
C135 0.023(3) 0.029(4) 0.029(3) -0.005(3) -0.016(2) 0.000(3)
C114 0.039(3) 0.024(4) 0.019(3) 0.003(2) 0.001(2) -0.001(3)
C117 0.027(3) 0.041(4) 0.021(3) 0.004(3) 0.004(2) 0.005(3)
C122 0.022(3) 0.038(4) 0.042(3) -0.015(3) 0.004(3) -0.009(3)
C113 0.026(3) 0.019(3) 0.028(3) 0.001(2) -0.001(2) 0.000(2)
C125 0.028(3) 0.017(3) 0.018(3) -0.003(2) 0.002(2) 0.004(2)
C103 0.026(3) 0.017(3) 0.025(3) 0.001(2) 0.004(2) -0.001(2)
C105 0.047(4) 0.024(4) 0.024(3) -0.008(3) -0.002(3) 0.009(3)
C112 0.023(3) 0.008(3) 0.020(3) 0.005(2) 0.006(2) 0.004(2)
C136 0.020(3) 0.020(3) 0.025(3) -0.010(2) -0.001(2) 0.004(2)
C138 0.015(3) 0.054(5) 0.025(3) -0.015(3) 0.001(2) 0.001(3)
C116 0.025(3) 0.034(4) 0.036(3) 0.010(3) 0.009(3) 0.006(3)
C134 0.035(3) 0.027(4) 0.042(3) -0.001(3) -0.014(3) 0.007(3)
C118 0.019(3) 0.017(3) 0.019(3) -0.001(2) 0.000(2) 0.002(2)
C111 0.020(3) 0.022(3) 0.018(3) 0.000(2) -0.002(2) 0.002(2)
C137 0.016(3) 0.043(4) 0.029(3) -0.016(3) -0.010(2) 0.009(3)
C139 0.025(3) 0.035(4) 0.021(3) -0.006(3) 0.002(2) -0.011(3)
C126 0.034(3) 0.030(4) 0.020(3) -0.006(3) 0.009(2) 0.005(3)
C120 0.022(3) 0.048(5) 0.031(3) -0.006(3) -0.008(2) 0.008(3)
C104 0.029(3) 0.017(3) 0.023(3) -0.007(2) -0.003(2) 0.005(2)
C95 0.017(3) 0.021(3) 0.018(3) -0.002(2) 0.001(2) -0.001(2)
C107 0.030(3) 0.048(5) 0.046(4) -0.020(4) -0.005(3) 0.014(3)
C100 0.032(3) 0.024(4) 0.054(4) -0.015(3) -0.013(3) 0.003(3)
C128 0.031(3) 0.017(3) 0.032(3) 0.001(3) -0.004(3) 0.007(3)
C121 0.025(3) 0.040(4) 0.035(3) -0.015(3) -0.004(3) -0.003(3)
C115 0.045(4) 0.021(4) 0.026(3) 0.000(3) 0.016(3) 0.007(3)
C99 0.047(4) 0.025(4) 0.032(3) -0.008(3) -0.012(3) 0.015(3)
C110 0.039(3) 0.022(4) 0.038(3) 0.005(3) 0.006(3) 0.001(3)
C98 0.041(3) 0.025(4) 0.025(3) -0.011(3) 0.003(3) 0.012(3)
C106 0.046(4) 0.038(4) 0.041(4) -0.006(3) -0.016(3) 0.022(3)
C101 0.025(3) 0.022(4) 0.049(4) -0.006(3) 0.001(3) 0.008(3)
C130 0.027(3) 0.023(3) 0.022(3) 0.002(3) -0.011(2) 0.003(3)
C133 0.055(4) 0.031(4) 0.046(4) -0.002(3) -0.016(4) 0.007(3)
C131 0.039(3) 0.041(5) 0.029(3) 0.001(3) -0.011(3) -0.006(3)
C108 0.024(3) 0.034(4) 0.038(3) -0.010(3) -0.001(3) 0.007(3)
C127 0.028(3) 0.027(4) 0.037(3) -0.007(3) 0.002(3) 0.014(3)
Cl12 0.0353(8) 0.0384(11) 0.0652(11) -0.0033(8) 0.0013(8) 0.0008(8)
Cl11 0.0492(10) 0.0837(18) 0.0852(14) -0.0532(13) 0.0245(10) -0.0130(11)
C192 0.042(4) 0.027(4) 0.041(3) 0.001(3) -0.003(3) 0.007(3)
Cl9 0.158(3) 0.133(3) 0.096(2) -0.024(2) -0.0109(19) 0.008(2)
Cl8 0.129(3) 0.144(4) 0.178(3) -0.003(3) 0.022(2) 0.015(3)
Cl7 0.168(3) 0.140(4) 0.169(3) -0.072(3) 0.011(3) 0.031(3)
Cl10 0.234(5) 0.244(6) 0.135(3) -0.034(3) -0.049(3) 0.146(4)
C132 0.063(5) 0.036(5) 0.040(4) 0.013(3) -0.021(4) -0.012(4)
C191 0.129(9) 0.146(12) 0.069(6) 0.003(7) -0.027(6) 0.042(8)
C190 0.119(9) 0.161(14) 0.119(9) 0.009(9) 0.059(8) 0.000(9)

loop_
_atom_type_symbol
_atom_type_description
_atom_type_scat_dispersion_real
_atom_type_scat_dispersion_imag
_atom_type_scat_source
C C 0.0033 0.0016 'International Tables Vol C Tables 4.2.6.8 and 6.1.1.4'
H H 0.0000 0.0000 'International Tables Vol C Tables 4.2.6.8 and 6.1.1.4'
N N 0.0061 0.0033 'International Tables Vol C Tables 4.2.6.8 and 6.1.1.4'
P P 0.1023 0.0942 'International Tables Vol C Tables 4.2.6.8 and 6.1.1.4'
Pd Pd -0.9988 1.0072 'International Tables Vol C Tables 4.2.6.8 and 6.1.1.4'
Cl Cl 0.1484 0.1585 'International Tables Vol C Tables 4.2.6.8 and 6.1.1.4'

loop_
_geom_angle_atom_site_label_1
_geom_angle_atom_site_label_2
_geom_angle_atom_site_label_3
_geom_angle
Cl1 Pd1 P1 97.95(4)
Cl1 Pd1 N1 89.41(13)
Cl1 Pd1 C47 170.13(14)
P1 Pd1 N1 167.06(13)
P1 Pd1 C47 91.67(14)
N1 Pd1 C47 81.56(18)
Pd1 P1 C1 107.00(16)
Pd1 P1 C24 113.35(15)
Pd1 P1 C30 110.60(15)
C1 P1 C24 101.1(2)
C1 P1 C30 114.3(2)
C24 P1 C30 110.2(2)
Pd1 N1 H1A 113(4)
Pd1 N1 H1B 113(3)
Pd1 N1 C36 102.3(3)
H1A N1 H1B 105(5)
H1A N1 C36 110(4)
H1B N1 C36 115(4)
P1 C1 C2 112.1(3)
P1 C1 C17 135.2(4)
C2 C1 C17 112.1(5)
C1 C2 H2 112.5
C1 C2 C3 105.5(4)
C1 C2 C15 106.6(4)
H2 C2 C3 112.5
H2 C2 C15 112.5
C3 C2 C15 106.6(4)
C2 C3 C4 125.6(5)
C2 C3 C8 112.5(4)
C4 C3 C8 121.7(5)
C3 C4 H4 120.9
C3 C4 C5 118.3(6)
H4 C4 C5 120.9
C4 C5 H5 119.8
C4 C5 C6 120.3(6)
H5 C5 C6 119.8
C5 C6 H6 119.7
C5 C6 C7 120.7(6)
H6 C6 C7 119.7
C6 C7 H7 120.4
C6 C7 C8 119.3(6)
H7 C7 C8 120.4
C3 C8 C7 119.7(5)
C3 C8 C9 113.5(5)
C7 C8 C9 126.7(5)
C8 C9 C10 105.9(4)
C8 C9 C16 113.6(5)
C8 C9 C17 104.1(4)
C10 C9 C16 112.6(4)
C10 C9 C17 104.9(4)
C16 C9 C17 114.6(4)
C9 C10 C11 127.9(5)
C9 C10 C15 113.1(4)
C11 C10 C15 118.9(5)
C10 C11 H11 119.8
C10 C11 C12 120.4(5)
H11 C11 C12 119.8
C11 C12 H12 120.1
C11 C12 C13 119.8(5)
H12 C12 C13 120.1
C12 C13 H13 119.5
C12 C13 C14 120.9(5)
H13 C13 C14 119.5
C13 C14 H14 120.4
C13 C14 C15 119.1(5)
H14 C14 C15 120.4
C2 C15 C10 112.3(4)
C2 C15 C14 126.9(5)
C10 C15 C14 120.8(5)
C9 C16 H16A 109.5
C9 C16 H16B 109.5
C9 C16 H16C 109.5
H16A C16 H16B 109.5
H16A C16 H16C 109.5
H16B C16 H16C 109.5
C1 C17 C9 114.8(4)
C1 C17 C18 127.2(5)
C9 C17 C18 118.0(4)
C17 C18 C19 122.7(5)
C17 C18 C23 118.3(4)
C19 C18 C23 118.8(5)
C18 C19 H19 120.0
C18 C19 C20 119.9(5)
H19 C19 C20 120.0
C19 C20 H20 119.5
C19 C20 C21 120.9(5)
H20 C20 C21 119.5
C20 C21 H21 119.8
C20 C21 C22 120.4(5)
H21 C21 C22 119.8
C21 C22 H22 120.3
C21 C22 C23 119.4(5)
H22 C22 C23 120.3
C18 C23 C22 120.5(5)
C18 C23 H23 119.7
C22 C23 H23 119.7
P1 C24 H24 105.9
P1 C24 C25 112.7(3)
P1 C24 C29 114.7(3)
H24 C24 C25 105.9
H24 C24 C29 105.9
C25 C24 C29 111.1(4)
C24 C25 H25A 109.5
C24 C25 H25B 109.5
C24 C25 C26 110.9(5)
H25A C25 H25B 108.0
H25A C25 C26 109.5
H25B C25 C26 109.5
C25 C26 H26A 109.5
C25 C26 H26B 109.5
C25 C26 C27 110.8(4)
H26A C26 H26B 108.1
H26A C26 C27 109.5
H26B C26 C27 109.5
C26 C27 H27A 109.3
C26 C27 H27B 109.3
C26 C27 C28 111.8(5)
H27A C27 H27B 107.9
H27A C27 C28 109.3
H27B C27 C28 109.3
C27 C28 H28A 109.3
C27 C28 H28B 109.3
C27 C28 C29 111.7(5)
H28A C28 H28B 107.9
H28A C28 C29 109.3
H28B C28 C29 109.3
C24 C29 C28 110.1(4)
C24 C29 H29A 109.6
C24 C29 H29B 109.6
C28 C29 H29A 109.6
C28 C29 H29B 109.6
H29A C29 H29B 108.2
P1 C30 H30 106.2
P1 C30 C31 109.8(3)
P1 C30 C35 119.0(3)
H30 C30 C31 106.2
H30 C30 C35 106.2
C31 C30 C35 108.7(4)
C30 C31 H31A 109.4
C30 C31 H31B 109.4
C30 C31 C32 111.0(4)
H31A C31 H31B 108.0
H31A C31 C32 109.4
H31B C31 C32 109.4
C31 C32 H32A 109.4
C31 C32 H32B 109.4
C31 C32 C33 111.1(4)
H32A C32 H32B 108.0
H32A C32 C33 109.4
H32B C32 C33 109.4
C32 C33 H33A 109.4
C32 C33 H33B 109.4
C32 C33 C34 111.3(5)
H33A C33 H33B 108.0
H33A C33 C34 109.4
H33B C33 C34 109.4
C33 C34 H34A 109.2
C33 C34 H34B 109.2
C33 C34 C35 112.2(4)
H34A C34 H34B 107.9
H34A C34 C35 109.2
H34B C34 C35 109.2
C30 C35 C34 110.7(4)
C30 C35 H35A 109.5
C30 C35 H35B 109.5
C34 C35 H35A 109.5
C34 C35 H35B 109.5
H35A C35 H35B 108.1
N1 C36 C37 121.3(4)
N1 C36 C41 117.3(5)
C37 C36 C41 121.4(5)
C36 C37 H37 120.1
C36 C37 C38 119.8(5)
H37 C37 C38 120.1
C37 C38 H38 120.1
C37 C38 C39 119.9(5)
H38 C38 C39 120.1
C38 C39 H39 119.8
C38 C39 C40 120.3(6)
H39 C39 C40 119.8
C39 C40 H40 119.2
C39 C40 C41 121.5(5)
H40 C40 C41 119.2
C36 C41 C40 117.0(5)
C36 C41 C42 119.8(5)
C40 C41 C42 123.2(4)
C41 C42 C43 120.3(5)
C41 C42 C47 120.7(4)
C43 C42 C47 119.0(5)
C42 C43 H43 119.1
C42 C43 C44 121.9(5)
H43 C43 C44 119.1
C43 C44 H44 120.3
C43 C44 C45 119.3(5)
H44 C44 C45 120.3
C44 C45 H45 120.3
C44 C45 C46 119.5(5)
H45 C45 C46 120.3
C45 C46 H46 119.2
C45 C46 C47 121.6(5)
H46 C46 C47 119.2
Pd1 C47 C42 118.1(4)
Pd1 C47 C46 123.0(4)
C42 C47 C46 118.4(4)
P2 Pd2 Cl2 97.57(5)
P2 Pd2 N2 173.52(12)
P2 Pd2 C94 91.33(15)
Cl2 Pd2 N2 88.32(12)
Cl2 Pd2 C94 170.95(15)
N2 Pd2 C94 82.87(19)
Pd2 P2 C48 104.84(17)
Pd2 P2 C71 115.36(18)
Pd2 P2 C77 110.67(18)
C48 P2 C71 100.6(2)
C48 P2 C77 114.1(2)
C71 P2 C77 110.8(2)
Pd2 N2 H2A 107(5)
Pd2 N2 H2B 110(4)
Pd2 N2 C83 109.2(3)
H2A N2 H2B 108(6)
H2A N2 C83 115(4)
H2B N2 C83 108(4)
P2 C48 C49 110.8(4)
P2 C48 C64 135.9(4)
C49 C48 C64 112.8(4)
C48 C49 H49 112.9
C48 C49 C50 103.4(4)
C48 C49 C62 106.7(4)
H49 C49 C50 112.9
H49 C49 C62 112.9
C50 C49 C62 107.4(4)
C49 C50 C51 125.7(5)
C49 C50 C55 112.8(5)
C51 C50 C55 121.2(5)
C50 C51 H51 120.6
C50 C51 C52 118.8(5)
H51 C51 C52 120.6
C51 C52 H52 120.0
C51 C52 C53 120.1(5)
H52 C52 C53 120.0
C52 C53 H53 119.5
C52 C53 C54 121.1(5)
H53 C53 C54 119.5
C53 C54 H54 120.3
C53 C54 C55 119.3(5)
H54 C54 C55 120.3
C50 C55 C54 119.5(5)
C50 C55 C56 113.4(4)
C54 C55 C56 127.0(5)
C55 C56 C57 106.3(4)
C55 C56 C63 113.8(4)
C55 C56 C64 103.6(4)
C57 C56 C63 113.2(4)
C57 C56 C64 104.3(4)
C63 C56 C64 114.5(4)
C56 C57 C58 127.3(5)
C56 C57 C62 112.1(4)
C58 C57 C62 120.6(5)
C57 C58 H58 120.2
C57 C58 C59 119.6(6)
H58 C58 C59 120.2
C58 C59 H59 120.1
C58 C59 C60 119.9(5)
H59 C59 C60 120.1
C59 C60 H60 119.9
C59 C60 C61 120.2(5)
H60 C60 C61 119.9
C60 C61 H61 120.2
C60 C61 C62 119.6(5)
H61 C61 C62 120.2
C49 C62 C57 114.0(4)
C49 C62 C61 126.0(5)
C57 C62 C61 120.0(5)
C56 C63 H63A 109.5
C56 C63 H63B 109.5
C56 C63 H63C 109.5
H63A C63 H63B 109.5
H63A C63 H63C 109.5
H63B C63 H63C 109.5
C48 C64 C56 115.1(4)
C48 C64 C65 128.2(4)
C56 C64 C65 116.7(4)
C64 C65 C66 118.8(4)
C64 C65 C70 122.1(5)
C66 C65 C70 118.9(5)
C65 C66 H66 119.6
C65 C66 C67 120.9(5)
H66 C66 C67 119.6
C66 C67 H67 120.4
C66 C67 C68 119.1(5)
H67 C67 C68 120.4
C67 C68 H68 120.0
C67 C68 C69 120.0(5)
H68 C68 C69 120.0
C68 C69 H69 119.6
C68 C69 C70 120.8(5)
H69 C69 C70 119.6
C65 C70 C69 120.2(5)
C65 C70 H70 119.9
C69 C70 H70 119.9
P2 C71 H71 106.1
P2 C71 C72 114.8(3)
P2 C71 C76 111.8(3)
H71 C71 C72 106.1
H71 C71 C76 106.1
C72 C71 C76 111.2(4)
C71 C72 H72A 109.4
C71 C72 H72B 109.4
C71 C72 C73 111.0(4)
H72A C72 H72B 108.0
H72A C72 C73 109.4
H72B C72 C73 109.4
C72 C73 H73A 109.5
C72 C73 H73B 109.5
C72 C73 C74 110.8(4)
H73A C73 H73B 108.1
H73A C73 C74 109.5
H73B C73 C74 109.5
C73 C74 H74A 109.3
C73 C74 H74B 109.3
C73 C74 C75 111.6(5)
H74A C74 H74B 108.0
H74A C74 C75 109.3
H74B C74 C75 109.3
C74 C75 H75A 109.5
C74 C75 H75B 109.5
C74 C75 C76 110.8(5)
H75A C75 H75B 108.1
H75A C75 C76 109.5
H75B C75 C76 109.5
C71 C76 C75 111.3(4)
C71 C76 H76A 109.4
C71 C76 H76B 109.4
C75 C76 H76A 109.4
C75 C76 H76B 109.4
H76A C76 H76B 108.0
P2 C77 H77 105.6
P2 C77 C78 120.3(4)
P2 C77 C82 109.3(4)
H77 C77 C78 105.6
H77 C77 C82 105.6
C78 C77 C82 109.4(4)
C77 C78 H78A 109.6
C77 C78 H78B 109.6
C77 C78 C79 110.3(4)
H78A C78 H78B 108.1
H78A C78 C79 109.6
H78B C78 C79 109.6
C78 C79 H79A 109.1
C78 C79 H79B 109.1
C78 C79 C80 112.3(5)
H79A C79 H79B 107.9
H79A C79 C80 109.1
H79B C79 C80 109.1
C79 C80 H80A 109.5
C79 C80 H80B 109.5
C79 C80 C81 110.8(5)
H80A C80 H80B 108.1
H80A C80 C81 109.5
H80B C80 C81 109.5
C80 C81 H81A 109.3
C80 C81 H81B 109.3
C80 C81 C82 111.7(5)
H81A C81 H81B 107.9
H81A C81 C82 109.3
H81B C81 C82 109.3
C77 C82 C81 110.4(4)
C77 C82 H82A 109.6
C77 C82 H82B 109.6
C81 C82 H82A 109.6
C81 C82 H82B 109.6
H82A C82 H82B 108.1
N2 C83 C84 121.5(5)
N2 C83 C88 117.5(5)
C84 C83 C88 121.0(5)
C83 C84 H84 119.7
C83 C84 C85 120.5(6)
H84 C84 C85 119.7
C84 C85 H85 120.0
C84 C85 C86 119.9(6)
H85 C85 C86 120.0
C85 C86 H86 119.8
C85 C86 C87 120.4(6)
H86 C86 C87 119.8
C86 C87 H87 119.5
C86 C87 C88 120.9(6)
H87 C87 C88 119.5
C83 C88 C87 117.1(5)
C83 C88 C89 120.1(4)
C87 C88 C89 122.5(5)
C88 C89 C90 118.1(5)
C88 C89 C94 122.8(4)
C90 C89 C94 119.0(5)
C89 C90 H90 119.3
C89 C90 C91 121.3(5)
H90 C90 C91 119.3
C90 C91 H91 120.3
C90 C91 C92 119.4(5)
H91 C91 C92 120.3
C91 C92 H92 119.9
C91 C92 C93 120.2(5)
H92 C92 C93 119.9
C92 C93 H93 119.2
C92 C93 C94 121.6(5)
H93 C93 C94 119.2
Pd2 C94 C89 118.1(4)
Pd2 C94 C93 123.3(4)
C89 C94 C93 118.4(4)
Cl3 Pd3 P3 97.72(4)
Cl3 Pd3 N3 88.10(16)
Cl3 Pd3 C141 170.36(14)
P3 Pd3 N3 171.79(15)
P3 Pd3 C141 91.12(13)
N3 Pd3 C141 83.5(2)
P4 Pd4 Cl4 97.75(5)
P4 Pd4 N4 164.82(14)
P4 Pd4 C188 91.54(16)
Cl4 Pd4 N4 88.73(17)
Cl4 Pd4 C188 170.36(15)
N4 Pd4 C188 82.9(2)
Pd4 P4 C142 110.27(18)
Pd4 P4 C165 114.86(19)
Pd4 P4 C171 108.06(18)
C142 P4 C165 100.0(2)
C142 P4 C171 113.8(2)
C165 P4 C171 109.8(2)
Pd4 N4 H4A 116(4)
Pd4 N4 H4B 108(4)
Pd4 N4 C177 104.4(3)
H4A N4 H4B 112(5)
H4A N4 C177 105(4)
H4B N4 C177 112(4)
P4 C142 C143 112.3(4)
P4 C142 C158 134.9(4)
C143 C142 C158 112.7(4)
C142 C143 H14C 112.7
C142 C143 C144 105.8(4)
C142 C143 C156 106.3(4)
H14C C143 C144 112.7
H14C C143 C156 112.7
C144 C143 C156 106.1(4)
C143 C144 C145 125.9(6)
C143 C144 C149 112.7(5)
C145 C144 C149 121.4(6)
C144 C145 H14D 121.0
C144 C145 C146 118.1(8)
H14D C145 C146 121.0
C145 C146 H14E 119.8
C145 C146 C147 120.4(7)
H14E C146 C147 119.8
C146 C147 H14F 119.2
C146 C147 C148 121.5(7)
H14F C147 C148 119.2
C147 C148 H14G 120.9
C147 C148 C149 118.2(8)
H14G C148 C149 120.9
C144 C149 C148 120.4(6)
C144 C149 C150 114.0(5)
C148 C149 C150 125.6(6)
C149 C150 C151 103.4(4)
C149 C150 C157 114.6(5)
C149 C150 C158 105.2(4)
C151 C150 C157 114.0(5)
C151 C150 C158 104.3(4)
C157 C150 C158 114.2(4)
C150 C151 C152 126.3(5)
C150 C151 C156 113.5(5)
C152 C151 C156 120.2(5)
C151 C152 H15A 120.4
C151 C152 C153 119.3(6)
H15A C152 C153 120.4
C152 C153 H15B 119.8
C152 C153 C154 120.5(6)
H15B C153 C154 119.8
C153 C154 H15C 119.7
C153 C154 C155 120.6(5)
H15C C154 C155 119.7
C154 C155 H15D 120.6
C154 C155 C156 118.8(6)
H15D C155 C156 120.6
C143 C156 C151 112.9(5)
C143 C156 C155 126.4(5)
C151 C156 C155 120.6(5)
C150 C157 H15E 109.5
C150 C157 H15F 109.5
C150 C157 H15G 109.5
H15E C157 H15F 109.5
H15E C157 H15G 109.5
H15F C157 H15G 109.5
C142 C158 C150 114.9(4)
C142 C158 C159 127.8(5)
C150 C158 C159 117.2(5)
C158 C159 C160 122.4(5)
C158 C159 C164 118.9(4)
C160 C159 C164 118.6(5)
C159 C160 H16D 120.1
C159 C160 C161 119.9(5)
H16D C160 C161 120.1
C160 C161 H16E 119.6
C160 C161 C162 120.8(5)
H16E C161 C162 119.6
C161 C162 H16F 120.5
C161 C162 C163 119.1(5)
H16F C162 C163 120.5
C162 C163 H16G 119.6
C162 C163 C164 120.7(6)
H16G C163 C164 119.6
C159 C164 C163 120.8(5)
C159 C164 H16H 119.6
C163 C164 H16H 119.6
P4 C165 H16I 105.6
P4 C165 C166 115.0(4)
P4 C165 C170 112.3(4)
H16I C165 C166 105.6
H16I C165 C170 105.6
C166 C165 C170 111.7(5)
C165 C166 H16J 109.4
C165 C166 H16K 109.4
C165 C166 C167 111.0(5)
H16J C166 H16K 108.0
H16J C166 C167 109.4
H16K C166 C167 109.4
C166 C167 H16L 109.3
C166 C167 H16M 109.3
C166 C167 C168 111.6(5)
H16L C167 H16M 108.0
H16L C167 C168 109.3
H16M C167 C168 109.3
C167 C168 H16N 109.6
C167 C168 H16O 109.6
C167 C168 C169 110.4(5)
H16N C168 H16O 108.1
H16N C168 C169 109.6
H16O C168 C169 109.6
C168 C169 H16P 109.4
C168 C169 H16Q 109.4
C168 C169 C170 111.3(5)
H16P C169 H16Q 108.0
H16P C169 C170 109.4
H16Q C169 C170 109.4
C165 C170 C169 110.0(5)
C165 C170 H17A 109.7
C165 C170 H17B 109.7
C169 C170 H17A 109.7
C169 C170 H17B 109.7
H17A C170 H17B 108.2
P4 C171 H17C 105.9
P4 C171 C172 119.3(4)
P4 C171 C176 110.0(4)
H17C C171 C172 105.9
H17C C171 C176 105.9
C172 C171 C176 108.8(4)
C171 C172 H17D 109.6
C171 C172 H17E 109.6
C171 C172 C173 110.4(5)
H17D C172 H17E 108.1
H17D C172 C173 109.6
H17E C172 C173 109.6
C172 C173 H17F 109.5
C172 C173 H17G 109.5
C172 C173 C174 110.7(5)
H17F C173 H17G 108.1
H17F C173 C174 109.5
H17G C173 C174 109.5
C173 C174 H17H 109.4
C173 C174 H17I 109.4
C173 C174 C175 111.2(4)
H17H C174 H17I 108.0
H17H C174 C175 109.4
H17I C174 C175 109.4
C174 C175 H17J 109.4
C174 C175 H17K 109.4
C174 C175 C176 111.2(5)
H17J C175 H17K 108.0
H17J C175 C176 109.4
H17K C175 C176 109.4
C171 C176 C175 110.6(5)
C171 C176 H17L 109.5
C171 C176 H17M 109.5
C175 C176 H17L 109.5
C175 C176 H17M 109.5
H17L C176 H17M 108.1
N4 C177 C178 120.6(5)
N4 C177 C182 118.3(5)
C178 C177 C182 121.1(5)
C177 C178 H17N 120.7
C177 C178 C179 118.5(6)
H17N C178 C179 120.7
C178 C179 H17O 119.2
C178 C179 C180 121.6(6)
H17O C179 C180 119.2
C179 C180 H18A 120.3
C179 C180 C181 119.4(6)
H18A C180 C181 120.3
C180 C181 H18B 119.2
C180 C181 C182 121.5(6)
H18B C181 C182 119.2
C177 C182 C181 117.8(6)
C177 C182 C183 120.1(5)
C181 C182 C183 122.1(5)
C182 C183 C184 119.5(5)
C182 C183 C188 121.3(5)
C184 C183 C188 119.2(5)
C183 C184 H18C 119.5
C183 C184 C185 120.9(5)
H18C C184 C185 119.5
C184 C185 H18D 119.7
C184 C185 C186 120.7(5)
H18D C185 C186 119.7
C185 C186 H18E 120.3
C185 C186 C187 119.5(6)
H18E C186 C187 120.3
C186 C187 H18F 119.5
C186 C187 C188 121.0(5)
H18F C187 C188 119.5
Pd4 C188 C183 118.1(4)
Pd4 C188 C187 122.8(4)
C183 C188 C187 118.7(5)
Pd3 P3 C124 110.80(15)
Pd3 P3 C118 115.23(16)
Pd3 P3 C95 105.99(16)
C124 P3 C118 110.4(2)
C124 P3 C95 113.3(2)
C118 P3 C95 100.8(2)
Pd3 N3 H3A 105(4)
Pd3 N3 H3B 109(4)
Pd3 N3 C130 108.5(3)
H3A N3 H3B 111(6)
H3A N3 C130 115(4)
H3B N3 C130 109(4)
H12B C123 H12C 108.0
H12B C123 C122 109.4
H12B C123 C118 109.4
H12C C123 C122 109.4
H12C C123 C118 109.4
C122 C123 C118 111.0(5)
C97 C102 C103 112.7(4)
C97 C102 C101 120.0(5)
C103 C102 C101 127.2(5)
H96A C96 C97 112.6
H96A C96 C109 112.6
H96A C96 C95 112.6
C97 C96 C109 107.5(5)
C97 C96 C95 104.3(4)
C109 C96 C95 106.6(4)
H12D C129 H12E 108.2
H12D C129 C124 109.7
H12D C129 C128 109.7
H12E C129 C124 109.7
H12E C129 C128 109.7
C124 C129 C128 109.9(4)
Pd3 C141 C140 122.8(4)
Pd3 C141 C136 118.6(4)
C140 C141 C136 118.4(4)
C102 C97 C96 112.6(4)
C102 C97 C98 121.3(5)
C96 C97 C98 125.9(5)
H11B C119 H11C 108.1
H11B C119 C118 109.5
H11B C119 C120 109.5
H11C C119 C118 109.5
H11C C119 C120 109.5
C118 C119 C120 110.7(4)
C96 C109 C104 113.3(4)
C96 C109 C108 125.8(5)
C104 C109 C108 120.9(5)
P3 C124 C129 110.4(3)
P3 C124 H12F 105.6
P3 C124 C125 120.3(3)
C129 C124 H12F 105.6
C129 C124 C125 108.2(4)
H12F C124 C125 105.6
C141 C140 H14B 118.8
C141 C140 C139 122.4(5)
H14B C140 C139 118.8
C136 C135 C134 121.1(5)
C136 C135 C130 121.2(5)
C134 C135 C130 117.7(5)
H11D C114 C113 120.0
H11D C114 C115 120.0
C113 C114 C115 120.1(5)
H11E C117 C112 119.6
H11E C117 C116 119.6
C112 C117 C116 120.9(5)
C123 C122 H12G 109.6
C123 C122 H12H 109.6
C123 C122 C121 110.5(5)
H12G C122 H12H 108.1
H12G C122 C121 109.6
H12H C122 C121 109.6
C114 C113 H11F 119.4
C114 C113 C112 121.2(5)
H11F C113 C112 119.4
C124 C125 H12I 109.6
C124 C125 H12J 109.6
C124 C125 C126 110.3(4)
H12I C125 H12J 108.1
H12I C125 C126 109.6
H12J C125 C126 109.6
C102 C103 C111 104.2(4)
C102 C103 C104 105.9(4)
C102 C103 C110 113.2(5)
C111 C103 C104 105.2(4)
C111 C103 C110 115.2(4)
C104 C103 C110 112.3(4)
H10A C105 C104 120.5
H10A C105 C106 120.5
C104 C105 C106 119.0(6)
C117 C112 C113 117.8(5)
C117 C112 C111 121.9(4)
C113 C112 C111 120.0(4)
C141 C136 C135 122.1(4)
C141 C136 C137 119.1(5)
C135 C136 C137 118.7(5)
H13B C138 C137 119.7
H13B C138 C139 119.7
C137 C138 C139 120.6(5)
C117 C116 H11G 120.0
C117 C116 C115 120.0(5)
H11G C116 C115 120.0
C135 C134 H13C 119.4
C135 C134 C133 121.2(6)
H13C C134 C133 119.4
P3 C118 C123 111.3(3)
P3 C118 C119 114.4(3)
P3 C118 H11H 106.1
C123 C118 C119 112.3(4)
C123 C118 H11H 106.1
C119 C118 H11H 106.1
C103 C111 C112 116.3(4)
C103 C111 C95 114.8(5)
C112 C111 C95 128.9(5)
C136 C137 C138 120.9(5)
C136 C137 H13D 119.6
C138 C137 H13D 119.6
C140 C139 C138 118.6(6)
C140 C139 H13E 120.7
C138 C139 H13E 120.7
C125 C126 H12K 109.1
C125 C126 H12L 109.1
C125 C126 C127 112.6(4)
H12K C126 H12L 107.8
H12K C126 C127 109.1
H12L C126 C127 109.1
C119 C120 H12M 109.1
C119 C120 H12N 109.1
C119 C120 C121 112.3(5)
H12M C120 H12N 107.9
H12M C120 C121 109.1
H12N C120 C121 109.1
C109 C104 C103 112.8(5)
C109 C104 C105 120.1(5)
C103 C104 C105 127.2(5)
P3 C95 C96 111.1(4)
P3 C95 C111 136.2(4)
C96 C95 C111 112.1(5)
H10B C107 C106 119.4
H10B C107 C108 119.4
C106 C107 C108 121.1(6)
H10C C100 C99 119.6
H10C C100 C101 119.6
C99 C100 C101 120.8(6)
C129 C128 H12O 109.3
C129 C128 H12P 109.3
C129 C128 C127 111.8(4)
H12O C128 H12P 107.9
H12O C128 C127 109.3
H12P C128 C127 109.3
C122 C121 C120 111.2(5)
C122 C121 H12Q 109.4
C122 C121 H12R 109.4
C120 C121 H12Q 109.4
C120 C121 H12R 109.4
H12Q C121 H12R 108.0
C114 C115 C116 120.1(5)
C114 C115 H11I 120.0
C116 C115 H11I 120.0
C100 C99 H99A 119.7
C100 C99 C98 120.5(5)
H99A C99 C98 119.7
C103 C110 H11J 109.5
C103 C110 H11K 109.5
C103 C110 H11L 109.5
H11J C110 H11K 109.5
H11J C110 H11L 109.5
H11K C110 H11L 109.5
C97 C98 C99 118.7(6)
C97 C98 H98A 120.7
C99 C98 H98A 120.7
C105 C106 C107 120.3(6)
C105 C106 H10D 119.9
C107 C106 H10D 119.9
C102 C101 C100 118.7(6)
C102 C101 H10E 120.6
C100 C101 H10E 120.6
N3 C130 C135 118.0(5)
N3 C130 C131 120.8(5)
C135 C130 C131 121.1(6)
C134 C133 H13F 119.7
C134 C133 C132 120.5(7)
H13F C133 C132 119.7
C130 C131 H13G 120.1
C130 C131 C132 119.9(6)
H13G C131 C132 120.1
C109 C108 C107 118.5(6)
C109 C108 H10F 120.7
C107 C108 H10F 120.7
C126 C127 C128 111.0(5)
C126 C127 H12S 109.4
C126 C127 H12T 109.4
C128 C127 H12S 109.4
C128 C127 H12T 109.4
H12S C127 H12T 108.0
Cl12 C192 Cl11 112.1(3)
Cl12 C192 H19B 109.2
Cl12 C192 H19C 109.2
Cl11 C192 H19B 109.2
Cl11 C192 H19C 109.2
H19B C192 H19C 107.9
C133 C132 C131 119.5(6)
C133 C132 H13H 120.3
C131 C132 H13H 120.3
Cl9 C191 Cl10 113.8(5)
Cl9 C191 H19D 108.8
Cl9 C191 H19E 108.8
Cl10 C191 H19D 108.8
Cl10 C191 H19E 108.8
H19D C191 H19E 107.7
Cl8 C190 Cl7 112.2(7)
Cl8 C190 H19F 109.2
Cl8 C190 H19G 109.2
Cl7 C190 H19F 109.2
Cl7 C190 H19G 109.2
H19F C190 H19G 107.9

loop_
_geom_bond_atom_site_label_1
_geom_bond_atom_site_label_2
_geom_bond_distance
Pd1 Cl1 2.4090(12)
Pd1 P1 2.2641(13)
Pd1 N1 2.113(4)
Pd1 C47 2.005(5)
P1 C1 1.805(5)
P1 C24 1.854(5)
P1 C30 1.845(5)
N1 H1A 0.85(2)
N1 H1B 0.822(19)
N1 C36 1.447(7)
C1 C2 1.543(7)
C1 C17 1.347(7)
C2 H2 1.000
C2 C3 1.514(8)
C2 C15 1.526(7)
C3 C4 1.382(7)
C3 C8 1.391(7)
C4 H4 0.950
C4 C5 1.402(9)
C5 H5 0.950
C5 C6 1.365(9)
C6 H6 0.950
C6 C7 1.412(9)
C7 H7 0.950
C7 C8 1.367(8)
C8 C9 1.525(7)
C9 C10 1.529(7)
C9 C16 1.522(7)
C9 C17 1.553(7)
C10 C11 1.384(7)
C10 C15 1.402(7)
C11 H11 0.950
C11 C12 1.383(8)
C12 H12 0.950
C12 C13 1.380(8)
C13 H13 0.950
C13 C14 1.383(8)
C14 H14 0.950
C14 C15 1.376(7)
C16 H16A 0.980
C16 H16B 0.980
C16 H16C 0.980
C17 C18 1.494(7)
C18 C19 1.394(7)
C18 C23 1.398(7)
C19 H19 0.950
C19 C20 1.373(7)
C20 H20 0.950
C20 C21 1.368(8)
C21 H21 0.950
C21 C22 1.383(8)
C22 H22 0.950
C22 C23 1.382(7)
C23 H23 0.950
C24 H24 1.000
C24 C25 1.522(8)
C24 C29 1.537(7)
C25 H25A 0.990
C25 H25B 0.990
C25 C26 1.531(7)
C26 H26A 0.990
C26 H26B 0.990
C26 C27 1.516(8)
C27 H27A 0.990
C27 H27B 0.990
C27 C28 1.508(9)
C28 H28A 0.990
C28 H28B 0.990
C28 C29 1.520(7)
C29 H29A 0.990
C29 H29B 0.990
C30 H30 1.000
C30 C31 1.537(7)
C30 C35 1.536(7)
C31 H31A 0.990
C31 H31B 0.990
C31 C32 1.537(7)
C32 H32A 0.990
C32 H32B 0.990
C32 C33 1.519(8)
C33 H33A 0.990
C33 H33B 0.990
C33 C34 1.503(8)
C34 H34A 0.990
C34 H34B 0.990
C34 C35 1.529(7)
C35 H35A 0.990
C35 H35B 0.990
C36 C37 1.379(7)
C36 C41 1.417(7)
C37 H37 0.950
C37 C38 1.388(8)
C38 H38 0.950
C38 C39 1.375(7)
C39 H39 0.950
C39 C40 1.389(8)
C40 H40 0.950
C40 C41 1.387(8)
C41 C42 1.477(7)
C42 C43 1.403(7)
C42 C47 1.404(7)
C43 H43 0.950
C43 C44 1.369(8)
C44 H44 0.950
C44 C45 1.396(8)
C45 H45 0.950
C45 C46 1.386(7)
C46 H46 0.950
C46 C47 1.399(7)
Pd2 P2 2.2806(14)
Pd2 Cl2 2.4064(12)
Pd2 N2 2.116(5)
Pd2 C94 2.009(5)
P2 C48 1.820(5)
P2 C71 1.843(5)
P2 C77 1.852(5)
N2 H2A 0.86(2)
N2 H2B 0.85(2)
N2 C83 1.438(7)
C48 C49 1.557(7)
C48 C64 1.319(7)
C49 H49 1.000
C49 C50 1.517(7)
C49 C62 1.504(7)
C50 C51 1.385(8)
C50 C55 1.393(7)
C51 H51 0.950
C51 C52 1.384(7)
C52 H52 0.950
C52 C53 1.386(8)
C53 H53 0.950
C53 C54 1.378(8)
C54 H54 0.950
C54 C55 1.386(7)
C55 C56 1.527(8)
C56 C57 1.547(7)
C56 C63 1.527(7)
C56 C64 1.564(6)
C57 C58 1.372(8)
C57 C62 1.391(7)
C58 H58 0.950
C58 C59 1.391(8)
C59 H59 0.950
C59 C60 1.391(9)
C60 H60 0.950
C60 C61 1.385(8)
C61 H61 0.950
C61 C62 1.382(7)
C63 H63A 0.980
C63 H63B 0.980
C63 H63C 0.980
C64 C65 1.497(7)
C65 C66 1.384(7)
C65 C70 1.390(7)
C66 H66 0.950
C66 C67 1.393(8)
C67 H67 0.950
C67 C68 1.379(8)
C68 H68 0.950
C68 C69 1.379(8)
C69 H69 0.950
C69 C70 1.368(8)
C70 H70 0.950
C71 H71 1.000
C71 C72 1.533(7)
C71 C76 1.539(6)
C72 H72A 0.990
C72 H72B 0.990
C72 C73 1.531(7)
C73 H73A 0.990
C73 H73B 0.990
C73 C74 1.530(8)
C74 H74A 0.990
C74 H74B 0.990
C74 C75 1.515(8)
C75 H75A 0.990
C75 H75B 0.990
C75 C76 1.524(7)
C76 H76A 0.990
C76 H76B 0.990
C77 H77 1.000
C77 C78 1.530(7)
C77 C82 1.538(7)
C78 H78A 0.990
C78 H78B 0.990
C78 C79 1.532(7)
C79 H79A 0.990
C79 H79B 0.990
C79 C80 1.508(8)
C80 H80A 0.990
C80 H80B 0.990
C80 C81 1.517(8)
C81 H81A 0.990
C81 H81B 0.990
C81 C82 1.528(7)
C82 H82A 0.990
C82 H82B 0.990
C83 C84 1.372(8)
C83 C88 1.413(8)
C84 H84 0.950
C84 C85 1.371(8)
C85 H85 0.950
C85 C86 1.372(10)
C86 H86 0.950
C86 C87 1.384(9)
C87 H87 0.950
C87 C88 1.396(7)
C88 C89 1.479(7)
C89 C90 1.407(7)
C89 C94 1.405(7)
C90 H90 0.950
C90 C91 1.372(8)
C91 H91 0.950
C91 C92 1.384(8)
C92 H92 0.950
C92 C93 1.373(7)
C93 H93 0.950
C93 C94 1.394(7)
Pd3 Cl3 2.4035(12)
Pd3 P3 2.2818(12)
Pd3 N3 2.106(5)
Pd3 C141 2.008(5)
Pd4 P4 2.2664(15)
Pd4 Cl4 2.4062(14)
Pd4 N4 2.105(5)
Pd4 C188 2.021(5)
P4 C142 1.817(5)
P4 C165 1.859(5)
P4 C171 1.857(5)
N4 H4A 0.71(4)
N4 H4B 0.86(6)
N4 C177 1.444(7)
C142 C143 1.556(7)
C142 C158 1.330(7)
C143 H14C 1.000
C143 C144 1.509(8)
C143 C156 1.517(8)
C144 C145 1.386(9)
C144 C149 1.381(9)
C145 H14D 0.950
C145 C146 1.389(11)
C146 H14E 0.950
C146 C147 1.373(13)
C147 H14F 0.950
C147 C148 1.389(12)
C148 H14G 0.950
C148 C149 1.381(8)
C149 C150 1.543(8)
C150 C151 1.538(7)
C150 C157 1.511(8)
C150 C158 1.564(7)
C151 C152 1.386(8)
C151 C156 1.386(8)
C152 H15A 0.950
C152 C153 1.388(8)
C153 H15B 0.950
C153 C154 1.372(9)
C154 H15C 0.950
C154 C155 1.397(9)
C155 H15D 0.950
C155 C156 1.383(7)
C157 H15E 0.980
C157 H15F 0.980
C157 H15G 0.980
C158 C159 1.487(7)
C159 C160 1.394(7)
C159 C164 1.380(8)
C160 H16D 0.950
C160 C161 1.391(7)
C161 H16E 0.950
C161 C162 1.367(9)
C162 H16F 0.950
C162 C163 1.383(8)
C163 H16G 0.950
C163 C164 1.371(8)
C164 H16H 0.950
C165 H16I 1.000
C165 C166 1.516(8)
C165 C170 1.540(8)
C166 H16J 0.990
C166 H16K 0.990
C166 C167 1.519(8)
C167 H16L 0.990
C167 H16M 0.990
C167 C168 1.514(9)
C168 H16N 0.990
C168 H16O 0.990
C168 C169 1.524(10)
C169 H16P 0.990
C169 H16Q 0.990
C169 C170 1.528(7)
C170 H17A 0.990
C170 H17B 0.990
C171 H17C 1.000
C171 C172 1.527(7)
C171 C176 1.532(7)
C172 H17D 0.990
C172 H17E 0.990
C172 C173 1.521(7)
C173 H17F 0.990
C173 H17G 0.990
C173 C174 1.528(8)
C174 H17H 0.990
C174 H17I 0.990
C174 C175 1.502(8)
C175 H17J 0.990
C175 H17K 0.990
C175 C176 1.528(7)
C176 H17L 0.990
C176 H17M 0.990
C177 C178 1.406(8)
C177 C182 1.395(8)
C178 H17N 0.950
C178 C179 1.377(9)
C179 H17O 0.950
C179 C180 1.373(10)
C180 H18A 0.950
C180 C181 1.380(9)
C181 H18B 0.950
C181 C182 1.394(8)
C182 C183 1.477(8)
C183 C184 1.398(7)
C183 C188 1.410(7)
C184 H18C 0.950
C184 C185 1.368(8)
C185 H18D 0.950
C185 C186 1.375(8)
C186 H18E 0.950
C186 C187 1.397(7)
C187 H18F 0.950
C187 C188 1.391(8)
P3 C124 1.847(5)
P3 C118 1.859(5)
P3 C95 1.806(6)
N3 H3A 0.87(6)
N3 H3B 0.68(5)
N3 C130 1.436(7)
C123 H12B 0.990
C123 H12C 0.990
C123 C122 1.533(7)
C123 C118 1.538(8)
C102 C97 1.400(8)
C102 C103 1.537(7)
C102 C101 1.379(8)
C96 H96A 1.000
C96 C97 1.518(7)
C96 C109 1.510(7)
C96 C95 1.563(7)
C129 H12D 0.990
C129 H12E 0.990
C129 C124 1.550(7)
C129 C128 1.517(7)
C141 C140 1.375(8)
C141 C136 1.413(7)
C97 C98 1.372(7)
C119 H11B 0.990
C119 H11C 0.990
C119 C118 1.529(7)
C119 C120 1.523(7)
C109 C104 1.384(8)
C109 C108 1.383(7)
C124 H12F 1.000
C124 C125 1.533(6)
C140 H14B 0.950
C140 C139 1.395(7)
C135 C136 1.485(8)
C135 C134 1.393(8)
C135 C130 1.402(8)
C114 H11D 0.950
C114 C113 1.375(7)
C114 C115 1.375(8)
C117 H11E 0.950
C117 C112 1.397(7)
C117 C116 1.379(7)
C122 H12G 0.990
C122 H12H 0.990
C122 C121 1.518(8)
C113 H11F 0.950
C113 C112 1.390(7)
C125 H12I 0.990
C125 H12J 0.990
C125 C126 1.525(7)
C103 C111 1.555(8)
C103 C104 1.538(7)
C103 C110 1.538(8)
C105 H10A 0.950
C105 C104 1.390(8)
C105 C106 1.395(8)
C112 C111 1.489(7)
C136 C137 1.401(7)
C138 H13B 0.950
C138 C137 1.374(9)
C138 C139 1.382(8)
C116 H11G 0.950
C116 C115 1.377(8)
C134 H13C 0.950
C134 C133 1.384(9)
C118 H11H 1.000
C111 C95 1.336(7)
C137 H13D 0.950
C139 H13E 0.950
C126 H12K 0.990
C126 H12L 0.990
C126 C127 1.522(8)
C120 H12M 0.990
C120 H12N 0.990
C120 C121 1.522(9)
C107 H10B 0.950
C107 C106 1.369(9)
C107 C108 1.393(9)
C100 H10C 0.9500
C100 C99 1.380(9)
C100 C101 1.397(8)
C128 H12O 0.990
C128 H12P 0.990
C128 C127 1.512(7)
C121 H12Q 0.990
C121 H12R 0.990
C115 H11I 0.950
C99 H99A 0.950
C99 C98 1.391(8)
C110 H11J 0.980
C110 H11K 0.980
C110 H11L 0.980
C98 H98A 0.950
C106 H10D 0.950
C101 H10E 0.950
C130 C131 1.380(8)
C133 H13F 0.950
C133 C132 1.372(9)
C131 H13G 0.950
C131 C132 1.400(9)
C108 H10F 0.950
C127 H12S 0.990
C127 H12T 0.990
Cl12 C192 1.758(6)
Cl11 C192 1.754(6)
C192 H19B 0.990
C192 H19C 0.990
Cl9 C191 1.608(10)
Cl8 C190 1.840(13)
Cl7 C190 1.557(10)
Cl10 C191 1.808(11)
C132 H13H 0.950
C191 H19D 0.990
C191 H19E 0.990
C190 H19F 0.990
C190 H19G 0.990

loop_
_platon_squeeze_void_nr
_platon_squeeze_void_average_x
_platon_squeeze_void_average_y
_platon_squeeze_void_average_z
_platon_squeeze_void_volume
_platon_squeeze_void_count_electrons
_platon_squeeze_void_content
1 -0.003 0.000 0.000 362 68 ' '
2 0.297 0.257 0.002 51 8 ' '
3 0.703 0.743 -0.003 51 9 ' '
4 0.895 0.665 0.013 12 2 ' '
5 0.210 0.497 0.036 18 2 ' '
6 0.099 0.289 0.152 16 3 ' '
7 0.146 0.760 0.142 8 1 ' '
8 0.075 0.942 0.183 18 3 ' '
9 0.431 0.444 0.320 18 3 ' '
10 0.401 0.789 0.348 16 2 ' '
11 0.354 0.260 0.358 8 1 ' '
12 0.592 0.500 0.500 361 68 ' '
13 0.203 0.757 0.497 51 9 ' '
14 0.290 -0.003 0.464 18 2 ' '
15 0.797 0.243 0.502 51 8 ' '
16 0.605 0.165 0.487 12 2 ' '
17 0.395 0.835 0.513 12 2 ' '
18 0.710 0.003 0.536 18 2 ' '
19 0.599 0.211 0.652 16 3 ' '
20 0.646 0.740 0.642 8 1 ' '
21 0.575 0.558 0.683 18 3 ' '
22 0.925 0.058 0.817 17 3 ' '
23 0.901 0.711 0.848 16 2 ' '
24 0.854 0.240 0.858 8 1 ' '
25 0.790 0.503 0.964 18 2 ' '
26 0.105 0.335 0.987 12 2 ' '
